data_7102049
loop_
_publ_author_name
'Williams, Mark'
'Okasha, Rawda M'
'Nairn, Justin'
'Twamley, Brendan'
'Afifi, Tarek H'
'Shapiro, Pamela J'

_publ_section_title
;
 A photochemical route to discrete, ternary metal chalcogenide
 clusters.
;
_journal_issue 30
_journal_name_full 'Chemical communications (Cambridge, England)'
_journal_page_first 3177
_journal_page_last 3179
_journal_paper_doi 10.1039/b702541f
_journal_year 2007
_chemical_formula_moiety 'C96 H150 Cu9 In10 P3 S30, C7 H8'
_chemical_formula_sum 'C103 H158 Cu9 In10 P3 S30'
_chemical_formula_weight 4171.06
_chemical_name_common '(EtS)n-(PPh3)3-CuIn cluster'
_chemical_name_systematic
;
?
;
_space_group_IT_number 2
_symmetry_cell_setting triclinic
_symmetry_space_group_name_Hall '-P 1'
_symmetry_space_group_name_H-M 'P -1'
_atom_sites_solution_hydrogens geom
_atom_sites_solution_primary direct
_atom_sites_solution_secondary difmap
_audit_creation_method SHELXL-97
_cell_angle_alpha 73.244(3)
_cell_angle_beta 89.939(4)
_cell_angle_gamma 74.387(3)
_cell_formula_units_Z 2
_cell_length_a 19.356(4)
_cell_length_b 19.767(4)
_cell_length_c 20.455(4)
_cell_measurement_reflns_used 9878
_cell_measurement_temperature 89(2)
_cell_measurement_theta_max 29.49
_cell_measurement_theta_min 2.17
_cell_volume 7193(3)
_computing_cell_refinement 'Bruker SAINT+ v. 6.45a'
_computing_data_collection 'Bruker SMART v. 5.630'
_computing_data_reduction 'Bruker SAINT+ v. 6.45a'
_computing_molecular_graphics 'XP, Bruker SHELXTL v. 6.12'
_computing_publication_material 'XCIF, Bruker SHELXTL v. 6.12'
_computing_structure_refinement 'XL, Bruker SHELXTL v. 6.12'
_computing_structure_solution 'XS, Bruker SHELXTL v. 6.12'
_diffrn_ambient_temperature 89(2)
_diffrn_detector_area_resol_mean 8.3
_diffrn_measured_fraction_theta_full 1.000
_diffrn_measured_fraction_theta_max 1.000
_diffrn_measurement_device_type 'Bruker/Siemens SMART APEX'
_diffrn_measurement_method '\w scans'
_diffrn_radiation_monochromator graphite
_diffrn_radiation_source 'normal-focus sealed tube'
_diffrn_radiation_type MoK\a
_diffrn_radiation_wavelength 0.71073
_diffrn_reflns_av_R_equivalents 0.0511
_diffrn_reflns_av_sigmaI/netI 0.0604
_diffrn_reflns_limit_h_max 23
_diffrn_reflns_limit_h_min -23
_diffrn_reflns_limit_k_max 23
_diffrn_reflns_limit_k_min -23
_diffrn_reflns_limit_l_max 24
_diffrn_reflns_limit_l_min -24
_diffrn_reflns_number 107092
_diffrn_reflns_theta_full 25.25
_diffrn_reflns_theta_max 25.25
_diffrn_reflns_theta_min 1.45
_diffrn_standards_number 0
_exptl_absorpt_coefficient_mu 3.375
_exptl_absorpt_correction_T_max 0.8231
_exptl_absorpt_correction_T_min 0.5238
_exptl_absorpt_correction_type multi-scan
_exptl_absorpt_process_details 'SADABS; Bruker, 2001'
_exptl_crystal_colour yellow
_exptl_crystal_density_diffrn 1.926
_exptl_crystal_density_method 'not measured'
_exptl_crystal_description fragment
_exptl_crystal_F_000 4104
_exptl_crystal_size_max 0.22
_exptl_crystal_size_mid 0.11
_exptl_crystal_size_min 0.06
_refine_diff_density_max 3.057
_refine_diff_density_min -2.248
_refine_diff_density_rms 0.200
_refine_ls_extinction_method none
_refine_ls_goodness_of_fit_ref 1.043
_refine_ls_hydrogen_treatment constr
_refine_ls_matrix_type full
_refine_ls_number_parameters 1213
_refine_ls_number_reflns 26046
_refine_ls_number_restraints 43
_refine_ls_restrained_S_all 1.042
_refine_ls_R_factor_all 0.0971
_refine_ls_R_factor_gt 0.0675
_refine_ls_shift/su_max 0.003
_refine_ls_shift/su_mean 0.000
_refine_ls_structure_factor_coef Fsqd
_refine_ls_weighting_details 'calc w=1/[\s^2^(Fo^2^)+(0.0742P)^2^+31.8633P] where P=(Fo^2^+2Fc^2^)/3'
_refine_ls_weighting_scheme calc
_refine_ls_wR_factor_gt 0.1505
_refine_ls_wR_factor_ref 0.1646
_reflns_number_gt 18566
_reflns_number_total 26046
_reflns_threshold_expression I>2\s(I)
_cod_data_source_file b702541f.txt
_cod_data_source_block cluster2
_cod_original_sg_symbol_H-M P-1
_cod_database_code 7102049

loop_
_symmetry_equiv_pos_as_xyz
'x, y, z'
'-x, -y, -z'

loop_
_atom_site_label
_atom_site_type_symbol
_atom_site_fract_x
_atom_site_fract_y
_atom_site_fract_z
_atom_site_U_iso_or_equiv
_atom_site_adp_type
_atom_site_occupancy
_atom_site_symmetry_multiplicity
_atom_site_calc_flag
_atom_site_refinement_flags
_atom_site_disorder_assembly
_atom_site_disorder_group
S1A S 0.2675(11) 0.2740(18) 0.3171(7) 0.073(3) Uani 0.50 1 d PD A 1
S1A' S 0.2737(12) 0.2639(19) 0.3211(8) 0.073(3) Uani 0.50 1 d PD A 2
In21 In 0.37542(4) 0.31442(4) 0.30785(4) 0.03512(18) Uani 1 1 d D . .
S3A S 0.44877(14) 0.25784(14) 0.41697(13) 0.0346(6) Uani 1 1 d . A .
S3B S 0.34524(13) 0.44925(14) 0.27766(13) 0.0329(6) Uani 1 1 d D A .
S3C S 0.43855(14) 0.28431(14) 0.21019(14) 0.0362(6) Uani 1 1 d D A .
Cu41 Cu 0.55473(6) 0.29317(6) 0.40085(6) 0.0280(3) Uani 1 1 d . . .
Cu42 Cu 0.45488(6) 0.47716(6) 0.27014(6) 0.0280(3) Uani 1 1 d . . .
Cu43 Cu 0.55122(6) 0.30402(7) 0.21179(6) 0.0348(3) Uani 1 1 d . . .
S5A S 0.62359(13) 0.22025(12) 0.50371(12) 0.0287(5) Uani 1 1 d . A .
S5B S 0.52687(12) 0.41795(12) 0.37070(11) 0.0219(5) Uani 1 1 d . A .
S5C S 0.42824(12) 0.60516(13) 0.22176(14) 0.0338(6) Uani 1 1 d D A .
S5E S 0.52399(12) 0.43046(13) 0.18959(12) 0.0272(5) Uani 1 1 d D A .
S5F S 0.61623(13) 0.24996(14) 0.13673(13) 0.0321(6) Uani 1 1 d . A .
S5G S 0.61738(12) 0.25338(12) 0.31644(12) 0.0260(5) Uani 1 1 d . A .
In61 In 0.72736(3) 0.26871(3) 0.50098(3) 0.02416(15) Uani 1 1 d . . .
Cu62 Cu 0.63251(6) 0.45002(6) 0.36625(5) 0.0218(2) Uani 1 1 d . . .
In63 In 0.54136(3) 0.63575(3) 0.23081(3) 0.01959(14) Uani 1 1 d . . .
In64 In 0.63889(3) 0.46234(3) 0.17343(3) 0.02061(14) Uani 1 1 d . . .
In65 In 0.72703(3) 0.29055(3) 0.11604(3) 0.02481(16) Uani 1 1 d . . .
In66 In 0.73490(3) 0.28176(3) 0.30335(3) 0.02087(15) Uani 1 1 d . . .
S7A S 0.80171(14) 0.21345(14) 0.61001(13) 0.0346(6) Uani 1 1 d . A .
S7B S 0.69468(12) 0.40157(12) 0.47676(12) 0.0251(5) Uani 1 1 d . A .
S7C S 0.60396(12) 0.57962(11) 0.34456(11) 0.0211(5) Uani 1 1 d . A .
S7D S 0.52019(12) 0.77029(11) 0.20053(11) 0.0215(5) Uani 1 1 d . A .
S7E S 0.60707(12) 0.60030(11) 0.13505(11) 0.0220(5) Uani 1 1 d . A .
S7F S 0.69457(12) 0.42709(12) 0.07704(11) 0.0250(5) Uani 1 1 d . A .
S7G S 0.77702(14) 0.24933(13) 0.02079(13) 0.0332(6) Uani 1 1 d D A .
S7H S 0.80697(12) 0.23176(12) 0.22204(12) 0.0252(5) Uani 1 1 d . A .
S7I S 0.80124(13) 0.21436(12) 0.41810(12) 0.0279(5) Uani 1 1 d . A .
S7J S 0.70692(12) 0.41445(11) 0.28550(11) 0.0212(5) Uani 1 1 d . A .
Cu81 Cu 0.91005(6) 0.24414(6) 0.60788(6) 0.0302(3) Uani 1 1 d . . .
In82 In 0.81363(3) 0.41975(3) 0.46786(3) 0.02402(15) Uani 1 1 d . . .
In83 In 0.71590(3) 0.61226(3) 0.32496(3) 0.02002(14) Uani 1 1 d . . .
Cu84 Cu 0.62747(6) 0.80339(5) 0.19666(6) 0.0236(2) Uani 1 1 d . . .
In85 In 0.72552(3) 0.62666(3) 0.14068(3) 0.02003(14) Uani 1 1 d . . .
Cu86 Cu 0.79125(6) 0.45852(6) 0.10726(6) 0.0301(3) Uani 1 1 d . . .
Cu87 Cu 0.91329(6) 0.26959(5) 0.21151(6) 0.0233(2) Uani 1 1 d . . .
In88 In 0.91036(3) 0.26018(4) 0.40950(3) 0.02766(16) Uani 1 1 d . . .
Cu89 Cu 0.81768(6) 0.44135(6) 0.27375(5) 0.0237(2) Uani 1 1 d . . .
P9A P 0.95968(13) 0.19676(13) 0.71780(12) 0.0264(5) Uani 1 1 d . A .
S9B S 0.89347(13) 0.37102(13) 0.57434(12) 0.0313(6) Uani 1 1 d D A .
S9C S 0.78551(13) 0.55783(12) 0.44137(12) 0.0274(5) Uani 1 1 d D A .
S9D S 0.69503(12) 0.74538(11) 0.30264(11) 0.0238(5) Uani 1 1 d . A .
P9E P 0.59760(12) 0.92757(12) 0.17883(12) 0.0231(5) Uani 1 1 d . A .
S9F S 0.69647(12) 0.76177(11) 0.11385(12) 0.0247(5) Uani 1 1 d . A .
S9G S 0.78941(12) 0.57754(12) 0.05289(11) 0.0248(5) Uani 1 1 d D A .
S9H S 0.87701(12) 0.39599(11) 0.19177(11) 0.0214(5) Uani 1 1 d . A .
P9I P 0.98014(13) 0.23720(13) 0.12916(13) 0.0269(5) Uani 1 1 d . A .
S9J S 0.97787(13) 0.21517(14) 0.32188(13) 0.0342(6) Uani 1 1 d D A .
S9K S 0.97659(13) 0.20170(14) 0.52407(13) 0.0343(6) Uani 1 1 d D A .
S9L S 0.88891(12) 0.39250(12) 0.37872(12) 0.0269(5) Uani 1 1 d . A .
S9M S 0.80075(12) 0.56881(11) 0.24790(11) 0.0222(5) Uani 1 1 d . A .
C1A C 0.2227(10) 0.3094(14) 0.3823(11) 0.050 Uiso 0.50 1 d PD A 1
H1AA H 0.2336 0.2693 0.4263 0.060 Uiso 0.50 1 calc PR A 1
H1AB H 0.2430 0.3486 0.3877 0.060 Uiso 0.50 1 calc PR A 1
C1B C 0.1485(10) 0.3378(12) 0.3700(12) 0.050 Uiso 0.50 1 d PD A 1
H1BA H 0.1317 0.3761 0.3925 0.075 Uiso 0.50 1 calc PR A 1
H1BB H 0.1257 0.2983 0.3883 0.075 Uiso 0.50 1 calc PR A 1
H1BC H 0.1357 0.3590 0.3206 0.075 Uiso 0.50 1 calc PR A 1
C1A' C 0.2478(13) 0.2733(12) 0.4031(9) 0.050 Uiso 0.50 1 d PD A 2
H1AC H 0.2152 0.2424 0.4205 0.060 Uiso 0.50 1 calc PR A 2
H1AD H 0.2914 0.2542 0.4356 0.060 Uiso 0.50 1 calc PR A 2
C1B' C 0.2138(12) 0.3450(11) 0.4023(12) 0.050 Uiso 0.50 1 d PD A 2
H1BD H 0.1878 0.3444 0.4435 0.075 Uiso 0.50 1 calc PR A 2
H1BE H 0.1798 0.3695 0.3615 0.075 Uiso 0.50 1 calc PR A 2
H1BF H 0.2498 0.3718 0.4013 0.075 Uiso 0.50 1 calc PR A 2
C3A C 0.4570(6) 0.1609(6) 0.4260(5) 0.050 Uiso 1 1 d D . .
H3AA H 0.4084 0.1535 0.4268 0.060 Uiso 1 1 calc R A .
H3AB H 0.4792 0.1485 0.3859 0.060 Uiso 1 1 calc R . .
C3B C 0.5010(6) 0.1111(6) 0.4891(5) 0.050 Uiso 1 1 d D A .
H3BA H 0.5039 0.0600 0.4921 0.075 Uiso 1 1 calc R . .
H3BB H 0.4787 0.1227 0.5291 0.075 Uiso 1 1 calc R . .
H3BC H 0.5495 0.1174 0.4881 0.075 Uiso 1 1 calc R . .
C3C C 0.3029(9) 0.4639(14) 0.1919(7) 0.050 Uiso 0.50 1 d PD A 1
H3CA H 0.3046 0.5123 0.1613 0.060 Uiso 0.50 1 calc PR A 1
H3CB H 0.3307 0.4255 0.1723 0.060 Uiso 0.50 1 calc PR A 1
C3D C 0.2262(11) 0.4613(13) 0.1941(13) 0.050 Uiso 0.50 1 d PD A 1
H3DA H 0.1971 0.4995 0.1546 0.075 Uiso 0.50 1 calc PR A 1
H3DB H 0.2077 0.4697 0.2365 0.075 Uiso 0.50 1 calc PR A 1
H3DC H 0.2237 0.4129 0.1925 0.075 Uiso 0.50 1 calc PR A 1
C3C' C 0.2873(9) 0.4826(14) 0.1966(8) 0.050 Uiso 0.50 1 d PD A 2
H3CC H 0.2939 0.5301 0.1686 0.060 Uiso 0.50 1 calc PR A 2
H3CD H 0.3020 0.4468 0.1703 0.060 Uiso 0.50 1 calc PR A 2
C3D' C 0.2094(11) 0.4927(13) 0.2092(13) 0.050 Uiso 0.50 1 d PD A 2
H3DD H 0.1809 0.5051 0.1656 0.075 Uiso 0.50 1 calc PR A 2
H3DE H 0.1930 0.5326 0.2299 0.075 Uiso 0.50 1 calc PR A 2
H3DF H 0.2033 0.4470 0.2403 0.075 Uiso 0.50 1 calc PR A 2
C3E C 0.4571(6) 0.1847(6) 0.2261(6) 0.050 Uiso 0.50 1 d PD A 1
H3EA H 0.4843 0.1710 0.1886 0.060 Uiso 0.50 1 calc PR A 1
H3EB H 0.4886 0.1593 0.2692 0.060 Uiso 0.50 1 calc PR A 1
C3F C 0.3912(10) 0.1565(13) 0.2316(12) 0.050 Uiso 0.50 1 d PD A 1
H3FA H 0.4051 0.1053 0.2308 0.075 Uiso 0.50 1 calc PR A 1
H3FB H 0.3559 0.1868 0.1928 0.075 Uiso 0.50 1 calc PR A 1
H3FC H 0.3700 0.1592 0.2746 0.075 Uiso 0.50 1 calc PR A 1
C3E' C 0.4571(6) 0.1847(6) 0.2261(6) 0.050 Uiso 0.50 1 d PD A 2
H3EC H 0.4992 0.1666 0.2018 0.060 Uiso 0.50 1 calc PR A 2
H3ED H 0.4686 0.1591 0.2757 0.060 Uiso 0.50 1 calc PR A 2
C3F' C 0.3916(10) 0.1683(14) 0.2009(12) 0.050 Uiso 0.50 1 d PD A 2
H3FD H 0.4018 0.1153 0.2081 0.075 Uiso 0.50 1 calc PR A 2
H3FE H 0.3800 0.1945 0.1519 0.075 Uiso 0.50 1 calc PR A 2
H3FF H 0.3507 0.1846 0.2263 0.075 Uiso 0.50 1 calc PR A 2
C5A C 0.5703(6) 0.2498(6) 0.5705(6) 0.050 Uiso 1 1 d . . .
H5AA H 0.5777 0.2967 0.5729 0.060 Uiso 1 1 calc R A .
H5AB H 0.5186 0.2587 0.5579 0.060 Uiso 1 1 calc R . .
C5B C 0.5908(6) 0.1942(6) 0.6384(6) 0.050 Uiso 1 1 d . A .
H5BA H 0.5669 0.2147 0.6735 0.075 Uiso 1 1 calc R . .
H5BB H 0.6431 0.1804 0.6483 0.075 Uiso 1 1 calc R . .
H5BC H 0.5760 0.1505 0.6384 0.075 Uiso 1 1 calc R . .
C5C C 0.4853(6) 0.4498(6) 0.4419(6) 0.050 Uiso 1 1 d . . .
H5CA H 0.5196 0.4269 0.4833 0.060 Uiso 1 1 calc R A .
H5CB H 0.4769 0.5037 0.4299 0.060 Uiso 1 1 calc R . .
C5D C 0.4157(6) 0.4323(6) 0.4588(6) 0.050 Uiso 1 1 d . A .
H5DA H 0.3943 0.4556 0.4932 0.075 Uiso 1 1 calc R . .
H5DB H 0.4245 0.3789 0.4770 0.075 Uiso 1 1 calc R . .
H5DC H 0.3827 0.4510 0.4173 0.075 Uiso 1 1 calc R . .
C5E C 0.3615(11) 0.6673(10) 0.2597(10) 0.050 Uiso 0.50 1 d PD A 1
H5EA H 0.3649 0.7185 0.2439 0.060 Uiso 0.50 1 calc PR A 1
H5EB H 0.3116 0.6667 0.2500 0.060 Uiso 0.50 1 calc PR A 1
C5F C 0.3863(12) 0.6324(13) 0.3304(11) 0.050 Uiso 0.50 1 d PD A 1
H5FA H 0.3576 0.6605 0.3583 0.075 Uiso 0.50 1 calc PR A 1
H5FB H 0.4370 0.6304 0.3372 0.075 Uiso 0.50 1 calc PR A 1
H5FC H 0.3813 0.5823 0.3443 0.075 Uiso 0.50 1 calc PR A 1
C5E' C 0.3877(12) 0.6487(13) 0.2876(11) 0.050 Uiso 0.50 1 d PD A 2
H5E1 H 0.4263 0.6395 0.3234 0.060 Uiso 0.50 1 calc PR A 2
H5E2 H 0.3709 0.7026 0.2655 0.060 Uiso 0.50 1 calc PR A 2
C5F' C 0.3291(11) 0.6261(13) 0.3209(12) 0.050 Uiso 0.50 1 d PD A 2
H5FD H 0.3114 0.6549 0.3524 0.075 Uiso 0.50 1 calc PR A 2
H5FE H 0.3455 0.5737 0.3467 0.075 Uiso 0.50 1 calc PR A 2
H5FF H 0.2901 0.6342 0.2865 0.075 Uiso 0.50 1 calc PR A 2
C5G C 0.4761(12) 0.4537(9) 0.1038(8) 0.050 Uiso 0.50 1 d PD A 1
H5GA H 0.5091 0.4332 0.0729 0.060 Uiso 0.50 1 calc PR A 1
H5GB H 0.4349 0.4324 0.1078 0.060 Uiso 0.50 1 calc PR A 1
C5H C 0.4502(12) 0.5346(10) 0.0757(12) 0.050 Uiso 0.50 1 d PD A 1
H5HA H 0.4198 0.5479 0.0331 0.075 Uiso 0.50 1 calc PR A 1
H5HB H 0.4915 0.5547 0.0663 0.075 Uiso 0.50 1 calc PR A 1
H5HC H 0.4222 0.5549 0.1091 0.075 Uiso 0.50 1 calc PR A 1
C5G' C 0.4855(11) 0.4807(13) 0.0999(8) 0.050 Uiso 0.50 1 d PD A 2
H5G1 H 0.4787 0.5341 0.0915 0.060 Uiso 0.50 1 calc PR A 2
H5G2 H 0.5199 0.4642 0.0679 0.060 Uiso 0.50 1 calc PR A 2
C5H' C 0.4160(11) 0.4681(13) 0.0862(12) 0.050 Uiso 0.50 1 d PD A 2
H5HD H 0.4246 0.4212 0.0758 0.075 Uiso 0.50 1 calc PR A 2
H5HE H 0.3886 0.5082 0.0471 0.075 Uiso 0.50 1 calc PR A 2
H5HF H 0.3886 0.4663 0.1267 0.075 Uiso 0.50 1 calc PR A 2
C5I C 0.5746(6) 0.2857(6) 0.0487(6) 0.050 Uiso 1 1 d . . .
H5IA H 0.5665 0.3397 0.0321 0.060 Uiso 1 1 calc R A .
H5IB H 0.6074 0.2635 0.0186 0.060 Uiso 1 1 calc R . .
C5J C 0.5036(6) 0.2681(6) 0.0451(6) 0.050 Uiso 1 1 d . A .
H5JA H 0.4818 0.2882 -0.0022 0.075 Uiso 1 1 calc R . .
H5JB H 0.4712 0.2901 0.0749 0.075 Uiso 1 1 calc R . .
H5JC H 0.5118 0.2146 0.0603 0.075 Uiso 1 1 calc R . .
C5K C 0.6438(6) 0.1528(6) 0.3462(6) 0.050 Uiso 1 1 d . . .
H5KA H 0.6713 0.1361 0.3915 0.060 Uiso 1 1 calc R A .
H5KB H 0.5996 0.1362 0.3527 0.060 Uiso 1 1 calc R . .
C5L C 0.6867(6) 0.1175(6) 0.3010(6) 0.050 Uiso 1 1 d . A .
H5LA H 0.6969 0.0640 0.3200 0.075 Uiso 1 1 calc R . .
H5LB H 0.7321 0.1308 0.2965 0.075 Uiso 1 1 calc R . .
H5LC H 0.6603 0.1338 0.2558 0.075 Uiso 1 1 calc R . .
C7A C 0.8298(6) 0.1133(6) 0.6160(6) 0.050 Uiso 1 1 d D . .
H7AA H 0.8247 0.1075 0.5699 0.060 Uiso 1 1 calc R A .
H7AB H 0.8810 0.0914 0.6337 0.060 Uiso 1 1 calc R . .
C7B C 0.7848(6) 0.0748(6) 0.6620(6) 0.050 Uiso 1 1 d D A .
H7BA H 0.8098 0.0221 0.6787 0.075 Uiso 1 1 calc R . .
H7BB H 0.7389 0.0821 0.6370 0.075 Uiso 1 1 calc R . .
H7BC H 0.7758 0.0945 0.7010 0.075 Uiso 1 1 calc R . .
C7C C 0.4850(6) 0.8037(6) 0.1098(6) 0.050 Uiso 1 1 d . . .
H7CA H 0.4898 0.8540 0.0894 0.060 Uiso 1 1 calc R A .
H7CB H 0.5147 0.7716 0.0850 0.060 Uiso 1 1 calc R . .
C7D C 0.4095(6) 0.8053(6) 0.1001(6) 0.050 Uiso 1 1 d . A .
H7DA H 0.3917 0.8307 0.0521 0.075 Uiso 1 1 calc R . .
H7DB H 0.3808 0.8314 0.1295 0.075 Uiso 1 1 calc R . .
H7DC H 0.4057 0.7548 0.1124 0.075 Uiso 1 1 calc R . .
C7E C 0.7292(19) 0.3279(17) -0.0517(11) 0.050 Uiso 0.50 1 d PD A 1
H7EA H 0.6770 0.3326 -0.0538 0.060 Uiso 0.50 1 calc PR A 1
H7EB H 0.7364 0.3742 -0.0473 0.060 Uiso 0.50 1 calc PR A 1
C7F C 0.7608(13) 0.3122(14) -0.1145(14) 0.050 Uiso 0.50 1 d PD A 1
H7FA H 0.7399 0.3543 -0.1548 0.075 Uiso 0.50 1 calc PR A 1
H7FB H 0.7500 0.2683 -0.1198 0.075 Uiso 0.50 1 calc PR A 1
H7FC H 0.8131 0.3037 -0.1098 0.075 Uiso 0.50 1 calc PR A 1
C7E' C 0.7360(19) 0.3288(17) -0.0536(11) 0.050 Uiso 0.50 1 d PD A 2
H7EC H 0.6863 0.3287 -0.0649 0.060 Uiso 0.50 1 calc PR A 2
H7ED H 0.7333 0.3748 -0.0421 0.060 Uiso 0.50 1 calc PR A 2
C7F' C 0.7786(14) 0.3272(14) -0.1146(14) 0.050 Uiso 0.50 1 d PD A 2
H7FD H 0.7502 0.3629 -0.1558 0.075 Uiso 0.50 1 calc PR A 2
H7FE H 0.7904 0.2777 -0.1199 0.075 Uiso 0.50 1 calc PR A 2
H7FF H 0.8232 0.3398 -0.1079 0.075 Uiso 0.50 1 calc PR A 2
C9A C 0.8331(12) 0.4045(10) 0.6347(11) 0.050 Uiso 0.50 1 d PD A 1
H9AA H 0.7832 0.4078 0.6205 0.060 Uiso 0.50 1 calc PR A 1
H9AB H 0.8462 0.3682 0.6808 0.060 Uiso 0.50 1 calc PR A 1
C9B C 0.8356(12) 0.4763(11) 0.6391(12) 0.050 Uiso 0.50 1 d PD A 1
H9BA H 0.8028 0.4905 0.6724 0.075 Uiso 0.50 1 calc PR A 1
H9BB H 0.8210 0.5130 0.5941 0.075 Uiso 0.50 1 calc PR A 1
H9BC H 0.8847 0.4734 0.6538 0.075 Uiso 0.50 1 calc PR A 1
C9A' C 0.8469(11) 0.4224(13) 0.6311(12) 0.050 Uiso 0.50 1 d PD A 2
H9AC H 0.8780 0.4106 0.6735 0.060 Uiso 0.50 1 calc PR A 2
H9AD H 0.8355 0.4760 0.6080 0.060 Uiso 0.50 1 calc PR A 2
C9B' C 0.7806(11) 0.4015(12) 0.6476(12) 0.050 Uiso 0.50 1 d PD A 2
H9BD H 0.7611 0.4184 0.6862 0.075 Uiso 0.50 1 calc PR A 2
H9BE H 0.7910 0.3479 0.6600 0.075 Uiso 0.50 1 calc PR A 2
H9BF H 0.7453 0.4243 0.6077 0.075 Uiso 0.50 1 calc PR A 2
C9C C 0.8771(7) 0.5681(8) 0.4214(12) 0.050 Uiso 0.50 1 d PD A 1
H9C1 H 0.8997 0.5310 0.3983 0.060 Uiso 0.50 1 calc PR A 1
H9C2 H 0.8704 0.6171 0.3874 0.060 Uiso 0.50 1 calc PR A 1
C9D C 0.9251(11) 0.5622(13) 0.4720(11) 0.050 Uiso 0.50 1 d PD A 1
H9DA H 0.9672 0.5762 0.4520 0.075 Uiso 0.50 1 calc PR A 1
H9DB H 0.9403 0.5112 0.5018 0.075 Uiso 0.50 1 calc PR A 1
H9DC H 0.9028 0.5949 0.4988 0.075 Uiso 0.50 1 calc PR A 1
C9C' C 0.8739(9) 0.5723(11) 0.4139(15) 0.050 Uiso 0.50 1 d PD A 2
H9CB H 0.9134 0.5290 0.4395 0.060 Uiso 0.50 1 calc PR A 2
H9CC H 0.8762 0.5769 0.3645 0.060 Uiso 0.50 1 calc PR A 2
C9D' C 0.8829(12) 0.6334(11) 0.4253(12) 0.050 Uiso 0.50 1 d PD A 2
H9DD H 0.9241 0.6457 0.4020 0.075 Uiso 0.50 1 calc PR A 2
H9DE H 0.8917 0.6245 0.4747 0.075 Uiso 0.50 1 calc PR A 2
H9DF H 0.8394 0.6744 0.4077 0.075 Uiso 0.50 1 calc PR A 2
C9E C 0.6307(6) 0.7608(6) 0.3673(6) 0.050 Uiso 1 1 d . . .
H9EA H 0.6006 0.8126 0.3521 0.060 Uiso 1 1 calc R A .
H9EB H 0.5985 0.7288 0.3706 0.060 Uiso 1 1 calc R . .
C9F C 0.6672(6) 0.7451(6) 0.4359(6) 0.050 Uiso 1 1 d . A .
H9FA H 0.6312 0.7575 0.4674 0.075 Uiso 1 1 calc R . .
H9FB H 0.7011 0.7747 0.4324 0.075 Uiso 1 1 calc R . .
H9FC H 0.6934 0.6928 0.4530 0.075 Uiso 1 1 calc R . .
C9G C 0.7865(6) 0.7691(6) 0.1348(6) 0.050 Uiso 1 1 d . . .
H9GA H 0.7812 0.8158 0.1457 0.060 Uiso 1 1 calc R A .
H9GB H 0.8098 0.7280 0.1760 0.060 Uiso 1 1 calc R . .
C9H C 0.8338(6) 0.7668(6) 0.0762(6) 0.050 Uiso 1 1 d . A .
H9HA H 0.8793 0.7753 0.0874 0.075 Uiso 1 1 calc R . .
H9HB H 0.8092 0.8052 0.0346 0.075 Uiso 1 1 calc R . .
H9HC H 0.8434 0.7185 0.0686 0.075 Uiso 1 1 calc R . .
C9I C 0.7206(7) 0.6101(13) -0.0203(6) 0.050 Uiso 0.50 1 d PD A 1
H9IA H 0.7367 0.5816 -0.0530 0.060 Uiso 0.50 1 calc PR A 1
H9IB H 0.6751 0.6005 -0.0035 0.060 Uiso 0.50 1 calc PR A 1
C9J C 0.7068(12) 0.6898(10) -0.0568(12) 0.050 Uiso 0.50 1 d PD A 1
H9JA H 0.6787 0.7019 -0.1005 0.075 Uiso 0.50 1 calc PR A 1
H9JB H 0.7527 0.7014 -0.0653 0.075 Uiso 0.50 1 calc PR A 1
H9JC H 0.6798 0.7186 -0.0286 0.075 Uiso 0.50 1 calc PR A 1
C9I' C 0.7188(8) 0.6152(17) -0.0192(7) 0.050 Uiso 0.50 1 d PD A 2
H9IC H 0.7006 0.5754 -0.0264 0.060 Uiso 0.50 1 calc PR A 2
H9ID H 0.6779 0.6525 -0.0094 0.060 Uiso 0.50 1 calc PR A 2
C9J' C 0.7521(12) 0.6492(12) -0.0810(10) 0.050 Uiso 0.50 1 d PD A 2
H9JD H 0.7157 0.6913 -0.1113 0.075 Uiso 0.50 1 calc PR A 2
H9JE H 0.7710 0.6128 -0.1052 0.075 Uiso 0.50 1 calc PR A 2
H9JF H 0.7914 0.6660 -0.0671 0.075 Uiso 0.50 1 calc PR A 2
C9K C 0.9517(6) 0.4362(6) 0.1727(6) 0.050 Uiso 1 1 d . . .
H9KA H 0.9760 0.4211 0.1345 0.060 Uiso 1 1 calc R A .
H9KB H 0.9324 0.4905 0.1572 0.060 Uiso 1 1 calc R . .
C9L C 1.0071(6) 0.4138(6) 0.2337(6) 0.050 Uiso 1 1 d . A .
H9LA H 1.0494 0.4303 0.2184 0.075 Uiso 1 1 calc R . .
H9LB H 1.0214 0.3601 0.2534 0.075 Uiso 1 1 calc R . .
H9LC H 0.9859 0.4366 0.2684 0.075 Uiso 1 1 calc R . .
C9M C 0.9813(13) 0.1180(7) 0.3563(14) 0.050 Uiso 0.50 1 d PD A 1
H9MA H 1.0000 0.0992 0.4051 0.060 Uiso 0.50 1 calc PR A 1
H9MB H 0.9324 0.1120 0.3531 0.060 Uiso 0.50 1 calc PR A 1
C9N C 1.0296(11) 0.0762(12) 0.3156(11) 0.050 Uiso 0.50 1 d PD A 1
H9NA H 1.0357 0.0234 0.3361 0.075 Uiso 0.50 1 calc PR A 1
H9NB H 1.0766 0.0861 0.3157 0.075 Uiso 0.50 1 calc PR A 1
H9NC H 1.0082 0.0917 0.2684 0.075 Uiso 0.50 1 calc PR A 1
C9M' C 0.9649(13) 0.1233(8) 0.3422(14) 0.050 Uiso 0.50 1 d PD A 2
H9M1 H 0.9128 0.1313 0.3320 0.060 Uiso 0.50 1 calc PR A 2
H9M2 H 0.9898 0.1012 0.3079 0.060 Uiso 0.50 1 calc PR A 2
C9N' C 0.9850(12) 0.0645(12) 0.4093(10) 0.050 Uiso 0.50 1 d PD A 2
H9ND H 0.9580 0.0285 0.4120 0.075 Uiso 0.50 1 calc PR A 2
H9NE H 0.9736 0.0864 0.4467 0.075 Uiso 0.50 1 calc PR A 2
H9NF H 1.0367 0.0398 0.4134 0.075 Uiso 0.50 1 calc PR A 2
C9O C 1.0448(9) 0.2534(12) 0.5092(14) 0.050 Uiso 0.50 1 d PD A 1
H9OA H 1.0602 0.2598 0.4622 0.060 Uiso 0.50 1 calc PR A 1
H9OB H 1.0253 0.3025 0.5158 0.060 Uiso 0.50 1 calc PR A 1
C9P C 1.1079(13) 0.2061(12) 0.5626(14) 0.050 Uiso 0.50 1 d PD A 1
H9PA H 1.1496 0.2253 0.5524 0.075 Uiso 0.50 1 calc PR A 1
H9PB H 1.1203 0.1551 0.5612 0.075 Uiso 0.50 1 calc PR A 1
H9PC H 1.0940 0.2076 0.6084 0.075 Uiso 0.50 1 calc PR A 1
C9O' C 1.0512(11) 0.2445(14) 0.5047(14) 0.050 Uiso 0.50 1 d PD A 2
H9OC H 1.0774 0.2267 0.4686 0.060 Uiso 0.50 1 calc PR A 2
H9OD H 1.0299 0.2984 0.4852 0.060 Uiso 0.50 1 calc PR A 2
C9P' C 1.1063(14) 0.2311(13) 0.5643(14) 0.050 Uiso 0.50 1 d PD A 2
H9PD H 1.1317 0.2691 0.5528 0.075 Uiso 0.50 1 calc PR A 2
H9PE H 1.1410 0.1826 0.5724 0.075 Uiso 0.50 1 calc PR A 2
H9PF H 1.0813 0.2330 0.6057 0.075 Uiso 0.50 1 calc PR A 2
C1 C 0.9770(4) 0.2643(5) 0.7567(4) 0.025(2) Uani 1 1 d D . .
C2 C 1.0159(5) 0.3098(5) 0.7213(5) 0.035(2) Uani 1 1 d D A .
H2A H 1.0331 0.3049 0.6789 0.042 Uiso 1 1 calc R . .
C3 C 1.0304(6) 0.3627(5) 0.7470(5) 0.041(3) Uani 1 1 d D . .
H3A H 1.0570 0.3942 0.7220 0.050 Uiso 1 1 calc R A .
C4 C 1.0067(5) 0.3695(5) 0.8070(5) 0.042(3) Uani 1 1 d D A .
H4A H 1.0173 0.4054 0.8248 0.051 Uiso 1 1 calc R . .
C5 C 0.9674(6) 0.3250(5) 0.8428(5) 0.040(3) Uani 1 1 d D . .
H5A H 0.9505 0.3303 0.8851 0.048 Uiso 1 1 calc R A .
C6 C 0.9525(5) 0.2729(5) 0.8178(5) 0.032(2) Uani 1 1 d D A .
H6A H 0.9249 0.2424 0.8428 0.038 Uiso 1 1 calc R . .
C7 C 0.9035(5) 0.1513(5) 0.7780(5) 0.030(2) Uani 1 1 d . . .
C8 C 0.8316(6) 0.1882(6) 0.7775(5) 0.039(2) Uani 1 1 d . A .
H8A H 0.8127 0.2368 0.7476 0.047 Uiso 1 1 calc R . .
C9 C 0.7869(6) 0.1550(7) 0.8203(6) 0.049(3) Uani 1 1 d . . .
H9A H 0.7377 0.1813 0.8191 0.059 Uiso 1 1 calc R A .
C10 C 0.8111(6) 0.0874(7) 0.8628(6) 0.050(3) Uani 1 1 d . A .
H10A H 0.7796 0.0645 0.8908 0.061 Uiso 1 1 calc R . .
C11 C 0.8821(7) 0.0513(6) 0.8655(6) 0.055(3) Uani 1 1 d . . .
H11A H 0.9005 0.0041 0.8979 0.066 Uiso 1 1 calc R A .
C12 C 0.9285(6) 0.0813(5) 0.8225(5) 0.042(3) Uani 1 1 d . A .
H12A H 0.9772 0.0537 0.8237 0.051 Uiso 1 1 calc R . .
C13 C 1.0467(5) 0.1267(5) 0.7339(5) 0.031(2) Uani 1 1 d . . .
C14 C 1.1001(5) 0.1220(5) 0.7812(5) 0.031(2) Uani 1 1 d . A .
H14A H 1.0932 0.1570 0.8059 0.037 Uiso 1 1 calc R . .
C15 C 1.1639(5) 0.0659(6) 0.7923(5) 0.035(2) Uani 1 1 d . . .
H15A H 1.2008 0.0625 0.8247 0.042 Uiso 1 1 calc R A .
C16 C 1.1741(5) 0.0145(5) 0.7561(5) 0.037(2) Uani 1 1 d . A .
H16A H 1.2175 -0.0244 0.7644 0.044 Uiso 1 1 calc R . .
C17 C 1.1220(5) 0.0202(6) 0.7092(5) 0.039(3) Uani 1 1 d . . .
H17A H 1.1291 -0.0145 0.6843 0.047 Uiso 1 1 calc R A .
C18 C 1.0587(5) 0.0760(5) 0.6974(5) 0.033(2) Uani 1 1 d . A .
H18A H 1.0229 0.0798 0.6637 0.039 Uiso 1 1 calc R . .
C19 C 0.6076(5) 0.9481(4) 0.2597(4) 0.0225(19) Uani 1 1 d . . .
C20 C 0.5500(6) 0.9836(5) 0.2895(5) 0.032(2) Uani 1 1 d . A .
H20A H 0.5036 1.0036 0.2655 0.039 Uiso 1 1 calc R . .
C21 C 0.5605(7) 0.9896(5) 0.3543(5) 0.043(3) Uani 1 1 d . . .
H21A H 0.5209 1.0137 0.3745 0.052 Uiso 1 1 calc R A .
C22 C 0.6276(7) 0.9611(6) 0.3901(5) 0.047(3) Uani 1 1 d . A .
H22A H 0.6342 0.9644 0.4349 0.057 Uiso 1 1 calc R . .
C23 C 0.6844(5) 0.9280(5) 0.3594(5) 0.031(2) Uani 1 1 d . . .
H23A H 0.7313 0.9100 0.3824 0.038 Uiso 1 1 calc R A .
C24 C 0.6739(5) 0.9209(5) 0.2957(5) 0.030(2) Uani 1 1 d . A .
H24A H 0.7137 0.8964 0.2760 0.036 Uiso 1 1 calc R . .
C25 C 0.5042(5) 0.9818(5) 0.1441(5) 0.032(2) Uani 1 1 d . . .
C26 C 0.4891(5) 1.0435(5) 0.0870(5) 0.040(3) Uani 1 1 d . A .
H26A H 0.5273 1.0589 0.0639 0.048 Uiso 1 1 calc R . .
C27 C 0.4197(6) 1.0821(7) 0.0640(7) 0.057(3) Uani 1 1 d . . .
H27A H 0.4100 1.1248 0.0254 0.069 Uiso 1 1 calc R A .
C28 C 0.3637(6) 1.0602(7) 0.0954(7) 0.055(3) Uani 1 1 d . A .
H28A H 0.3155 1.0881 0.0792 0.066 Uiso 1 1 calc R . .
C29 C 0.3774(5) 0.9972(6) 0.1509(7) 0.050(3) Uani 1 1 d . . .
H29A H 0.3385 0.9808 0.1717 0.060 Uiso 1 1 calc R A .
C30 C 0.4474(5) 0.9582(6) 0.1760(6) 0.041(3) Uani 1 1 d . A .
H30A H 0.4570 0.9156 0.2147 0.049 Uiso 1 1 calc R . .
C31 C 0.6515(4) 0.9804(4) 0.1236(4) 0.0204(19) Uani 1 1 d . . .
C32 C 0.6849(5) 0.9557(5) 0.0713(4) 0.029(2) Uani 1 1 d . A .
H32A H 0.6796 0.9116 0.0648 0.034 Uiso 1 1 calc R . .
C33 C 0.7256(6) 0.9942(5) 0.0289(5) 0.035(2) Uani 1 1 d . . .
H33A H 0.7476 0.9769 -0.0070 0.042 Uiso 1 1 calc R A .
C34 C 0.7345(5) 1.0577(5) 0.0382(5) 0.032(2) Uani 1 1 d . A .
H34A H 0.7634 1.0837 0.0094 0.038 Uiso 1 1 calc R . .
C35 C 0.7012(5) 1.0836(5) 0.0898(5) 0.029(2) Uani 1 1 d . . .
H35A H 0.7068 1.1277 0.0960 0.034 Uiso 1 1 calc R A .
C36 C 0.6599(5) 1.0454(4) 0.1321(4) 0.025(2) Uani 1 1 d . A .
H36A H 0.6371 1.0635 0.1673 0.030 Uiso 1 1 calc R . .
C37 C 0.9743(5) 0.3189(5) 0.0565(5) 0.033(2) Uani 1 1 d . . .
C38 C 1.0320(5) 0.3438(5) 0.0288(5) 0.036(2) Uani 1 1 d . A .
H38A H 1.0798 0.3152 0.0455 0.043 Uiso 1 1 calc R . .
C39 C 1.0201(6) 0.4099(6) -0.0227(5) 0.045(3) Uani 1 1 d . . .
H39A H 1.0598 0.4267 -0.0406 0.054 Uiso 1 1 calc R A .
C40 C 0.9501(6) 0.4522(6) -0.0486(5) 0.040(3) Uani 1 1 d . A .
H40A H 0.9419 0.4980 -0.0833 0.048 Uiso 1 1 calc R . .
C41 C 0.8917(6) 0.4258(5) -0.0223(5) 0.039(3) Uani 1 1 d . . .
H41A H 0.8439 0.4533 -0.0404 0.047 Uiso 1 1 calc R A .
C42 C 0.9033(5) 0.3624(6) 0.0276(5) 0.036(2) Uani 1 1 d . A .
H42A H 0.8633 0.3456 0.0446 0.043 Uiso 1 1 calc R . .
C43 C 1.1122(5) 0.2316(6) 0.1852(7) 0.0648(15) Uani 1 1 d D A .
H43 H 1.0876 0.2773 0.1919 0.078 Uiso 1 1 calc R . .
C44 C 1.1837(5) 0.2000(6) 0.2070(7) 0.0648(15) Uani 1 1 d D . .
H44 H 1.2088 0.2252 0.2272 0.078 Uiso 1 1 calc R . .
C45 C 1.2198(6) 0.1319(6) 0.2001(7) 0.0648(15) Uani 1 1 d D . .
H45 H 1.2697 0.1108 0.2139 0.078 Uiso 1 1 calc R . .
C46 C 1.1823(5) 0.0966(6) 0.1734(7) 0.0648(15) Uani 1 1 d D . .
H46 H 1.2054 0.0484 0.1714 0.078 Uiso 1 1 calc R . .
C47 C 1.1115(5) 0.1284(6) 0.1490(7) 0.0648(15) Uani 1 1 d D A .
H47 H 1.0868 0.1030 0.1288 0.078 Uiso 1 1 calc R . .
C48 C 1.0761(5) 0.1969(6) 0.1537(7) 0.0648(15) Uani 1 1 d D . .
C49 C 0.9590(5) 0.1737(5) 0.0877(5) 0.028(2) Uani 1 1 d . . .
C50 C 0.9792(5) 0.1735(5) 0.0217(5) 0.036(2) Uani 1 1 d . A .
H50A H 1.0031 0.2077 -0.0033 0.043 Uiso 1 1 calc R . .
C51 C 0.9637(6) 0.1228(5) -0.0064(5) 0.040(3) Uani 1 1 d . . .
H51A H 0.9755 0.1233 -0.0516 0.048 Uiso 1 1 calc R A .
C52 C 0.9320(6) 0.0726(5) 0.0303(5) 0.041(3) Uani 1 1 d . A .
H52A H 0.9237 0.0367 0.0112 0.049 Uiso 1 1 calc R . .
C53 C 0.9116(5) 0.0722(5) 0.0943(5) 0.032(2) Uani 1 1 d . . .
H53A H 0.8879 0.0373 0.1184 0.038 Uiso 1 1 calc R A .
C54 C 0.9251(5) 0.1221(5) 0.1241(5) 0.028(2) Uani 1 1 d . A .
H54A H 0.9115 0.1214 0.1689 0.034 Uiso 1 1 calc R . .
C55 C 0.6628(12) 0.9737(12) 0.6127(11) 0.142(8) Uani 1 1 d . . .
H55A H 0.6355 1.0259 0.5977 0.213 Uiso 1 1 calc R . .
H55B H 0.6780 0.9588 0.6617 0.213 Uiso 1 1 calc R . .
H55C H 0.6324 0.9440 0.6047 0.213 Uiso 1 1 calc R . .
C56 C 0.7254(9) 0.9627(10) 0.5746(9) 0.077(4) Uani 1 1 d . . .
C57 C 0.7768(15) 0.9019(10) 0.5935(11) 0.140(10) Uani 1 1 d . . .
H57A H 0.7701 0.8605 0.6276 0.168 Uiso 1 1 calc R . .
C58 C 0.8438(12) 0.8973(9) 0.5630(11) 0.115(7) Uani 1 1 d . . .
H58A H 0.8857 0.8584 0.5835 0.138 Uiso 1 1 calc R . .
C59 C 0.8458(11) 0.9513(12) 0.5025(11) 0.132(8) Uani 1 1 d . . .
H59A H 0.8859 0.9466 0.4756 0.159 Uiso 1 1 calc R . .
C60 C 0.7906(11) 1.0075(10) 0.4850(10) 0.101(6) Uani 1 1 d . . .
H60A H 0.7917 1.0455 0.4444 0.121 Uiso 1 1 calc R . .
C61 C 0.7311(11) 1.0175(8) 0.5194(8) 0.093(6) Uani 1 1 d . . .
H61A H 0.6937 1.0624 0.5049 0.112 Uiso 1 1 calc R . .

loop_
_atom_site_aniso_label
_atom_site_aniso_U_11
_atom_site_aniso_U_22
_atom_site_aniso_U_33
_atom_site_aniso_U_23
_atom_site_aniso_U_13
_atom_site_aniso_U_12
S1A 0.068(3) 0.129(7) 0.077(3) -0.069(4) 0.040(3) -0.075(5)
S1A' 0.068(3) 0.129(7) 0.077(3) -0.069(4) 0.040(3) -0.075(5)
In21 0.0340(4) 0.0459(4) 0.0431(5) -0.0273(4) 0.0167(3) -0.0252(3)
S3A 0.0399(15) 0.0361(14) 0.0408(15) -0.0194(12) 0.0191(12) -0.0237(12)
S3B 0.0256(13) 0.0465(15) 0.0299(14) -0.0127(12) 0.0042(11) -0.0142(11)
S3C 0.0386(15) 0.0437(15) 0.0437(16) -0.0270(13) 0.0162(12) -0.0250(12)
Cu41 0.0336(7) 0.0274(6) 0.0305(7) -0.0134(5) 0.0124(5) -0.0157(5)
Cu42 0.0267(6) 0.0373(7) 0.0259(6) -0.0150(5) 0.0038(5) -0.0127(5)
Cu43 0.0360(7) 0.0462(7) 0.0373(7) -0.0266(6) 0.0150(6) -0.0211(6)
S5A 0.0379(14) 0.0235(12) 0.0277(13) -0.0081(10) 0.0148(11) -0.0133(10)
S5B 0.0267(12) 0.0244(11) 0.0198(12) -0.0110(9) 0.0079(9) -0.0110(10)
S5C 0.0217(12) 0.0318(13) 0.0531(17) -0.0221(12) 0.0059(11) -0.0060(10)
S5E 0.0236(12) 0.0382(13) 0.0254(13) -0.0183(11) 0.0027(10) -0.0083(10)
S5F 0.0324(13) 0.0423(14) 0.0363(15) -0.0265(12) 0.0118(11) -0.0186(11)
S5G 0.0319(13) 0.0252(12) 0.0291(13) -0.0149(10) 0.0116(10) -0.0141(10)
In61 0.0309(4) 0.0200(3) 0.0201(3) -0.0033(3) 0.0038(3) -0.0075(3)
Cu62 0.0261(6) 0.0202(5) 0.0212(6) -0.0070(5) 0.0036(5) -0.0090(5)
In63 0.0213(3) 0.0162(3) 0.0215(3) -0.0073(3) 0.0015(3) -0.0038(2)
In64 0.0244(3) 0.0171(3) 0.0213(3) -0.0079(3) 0.0054(3) -0.0053(3)
In65 0.0278(4) 0.0236(3) 0.0287(4) -0.0138(3) 0.0103(3) -0.0101(3)
In66 0.0262(3) 0.0166(3) 0.0223(3) -0.0073(3) 0.0073(3) -0.0085(3)
S7A 0.0375(14) 0.0359(14) 0.0246(13) 0.0000(11) 0.0005(11) -0.0102(12)
S7B 0.0295(12) 0.0216(11) 0.0227(12) -0.0071(9) 0.0015(10) -0.0042(10)
S7C 0.0245(12) 0.0189(11) 0.0209(12) -0.0061(9) 0.0034(9) -0.0075(9)
S7D 0.0257(12) 0.0186(11) 0.0194(12) -0.0065(9) 0.0031(9) -0.0040(9)
S7E 0.0247(12) 0.0192(11) 0.0213(12) -0.0072(9) 0.0026(9) -0.0037(9)
S7F 0.0290(12) 0.0243(12) 0.0222(12) -0.0090(10) 0.0072(10) -0.0064(10)
S7G 0.0403(15) 0.0254(12) 0.0380(15) -0.0165(11) 0.0145(12) -0.0084(11)
S7H 0.0275(12) 0.0225(11) 0.0290(13) -0.0105(10) 0.0095(10) -0.0094(10)
S7I 0.0377(14) 0.0185(11) 0.0228(13) -0.0031(9) 0.0055(10) -0.0037(10)
S7J 0.0265(12) 0.0181(11) 0.0204(12) -0.0064(9) 0.0060(9) -0.0077(9)
Cu81 0.0302(6) 0.0328(6) 0.0210(6) -0.0052(5) -0.0038(5) -0.0012(5)
In82 0.0274(4) 0.0223(3) 0.0192(3) -0.0040(3) 0.0002(3) -0.0042(3)
In83 0.0258(3) 0.0159(3) 0.0186(3) -0.0046(2) 0.0023(3) -0.0069(3)
Cu84 0.0273(6) 0.0151(5) 0.0291(6) -0.0065(5) 0.0048(5) -0.0072(5)
In85 0.0255(3) 0.0146(3) 0.0195(3) -0.0049(2) 0.0050(3) -0.0048(3)
Cu86 0.0317(6) 0.0257(6) 0.0298(7) -0.0056(5) -0.0015(5) -0.0059(5)
Cu87 0.0252(6) 0.0176(5) 0.0273(6) -0.0072(5) 0.0069(5) -0.0059(5)
In88 0.0276(4) 0.0283(4) 0.0226(4) -0.0063(3) 0.0032(3) -0.0019(3)
Cu89 0.0272(6) 0.0200(5) 0.0239(6) -0.0070(5) 0.0065(5) -0.0065(5)
P9A 0.0282(13) 0.0253(12) 0.0218(13) -0.0066(10) -0.0017(10) -0.0015(10)
S9B 0.0342(14) 0.0291(13) 0.0253(13) -0.0066(10) -0.0037(11) -0.0018(11)
S9C 0.0335(13) 0.0270(12) 0.0236(13) -0.0080(10) -0.0014(10) -0.0109(10)
S9D 0.0315(13) 0.0197(11) 0.0219(12) -0.0064(9) 0.0067(10) -0.0095(10)
P9E 0.0243(12) 0.0152(11) 0.0301(14) -0.0072(10) 0.0022(10) -0.0059(9)
S9F 0.0279(12) 0.0165(11) 0.0271(13) -0.0037(9) 0.0055(10) -0.0048(9)
S9G 0.0254(12) 0.0232(11) 0.0219(12) -0.0046(9) 0.0041(10) -0.0025(9)
S9H 0.0242(11) 0.0181(11) 0.0211(12) -0.0047(9) 0.0047(9) -0.0058(9)
P9I 0.0249(13) 0.0234(12) 0.0351(15) -0.0133(11) 0.0107(11) -0.0062(10)
S9J 0.0321(14) 0.0341(13) 0.0272(14) -0.0050(11) 0.0053(11) 0.0011(11)
S9K 0.0316(14) 0.0360(14) 0.0278(14) -0.0088(11) -0.0011(11) 0.0020(11)
S9L 0.0246(12) 0.0286(12) 0.0247(13) -0.0052(10) 0.0035(10) -0.0058(10)
S9M 0.0254(12) 0.0183(11) 0.0228(12) -0.0051(9) 0.0040(9) -0.0068(9)
C1 0.019(5) 0.029(5) 0.028(5) -0.009(4) 0.004(4) -0.007(4)
C2 0.037(6) 0.045(6) 0.023(5) -0.012(5) 0.006(4) -0.011(5)
C3 0.051(7) 0.038(6) 0.042(7) -0.008(5) 0.002(5) -0.027(5)
C4 0.049(7) 0.027(5) 0.048(7) -0.006(5) 0.003(6) -0.012(5)
C5 0.056(7) 0.040(6) 0.034(6) -0.020(5) 0.018(5) -0.020(5)
C6 0.038(6) 0.019(5) 0.043(6) -0.012(4) 0.013(5) -0.012(4)
C7 0.040(6) 0.028(5) 0.025(5) -0.005(4) 0.000(4) -0.017(5)
C8 0.045(6) 0.037(6) 0.030(6) -0.008(5) 0.001(5) -0.006(5)
C9 0.050(7) 0.064(8) 0.042(7) -0.022(6) 0.010(6) -0.022(6)
C10 0.048(7) 0.062(8) 0.048(8) -0.015(6) 0.012(6) -0.026(6)
C11 0.093(10) 0.036(6) 0.031(7) 0.008(5) 0.005(6) -0.030(7)
C12 0.059(7) 0.027(5) 0.035(6) -0.004(5) 0.001(5) -0.006(5)
C13 0.037(6) 0.021(5) 0.026(5) -0.004(4) 0.003(4) 0.005(4)
C14 0.020(5) 0.037(6) 0.040(6) -0.024(5) 0.002(4) -0.004(4)
C15 0.025(5) 0.048(6) 0.030(6) -0.011(5) -0.003(4) -0.008(5)
C16 0.026(5) 0.033(6) 0.049(7) -0.018(5) 0.008(5) 0.002(4)
C17 0.040(6) 0.037(6) 0.040(6) -0.020(5) 0.007(5) -0.003(5)
C18 0.036(6) 0.035(6) 0.024(5) -0.013(4) -0.007(4) -0.002(5)
C19 0.035(5) 0.011(4) 0.022(5) -0.002(4) 0.005(4) -0.010(4)
C20 0.046(6) 0.022(5) 0.026(5) -0.008(4) 0.002(5) -0.006(4)
C21 0.066(8) 0.032(6) 0.034(6) -0.009(5) 0.021(6) -0.019(6)
C22 0.080(9) 0.042(6) 0.024(6) -0.005(5) 0.011(6) -0.031(6)
C23 0.039(6) 0.023(5) 0.028(6) 0.000(4) -0.010(5) -0.011(4)
C24 0.039(6) 0.020(5) 0.029(6) -0.002(4) 0.003(4) -0.011(4)
C25 0.027(5) 0.024(5) 0.046(6) -0.022(5) -0.007(5) 0.002(4)
C26 0.034(6) 0.030(5) 0.044(7) -0.007(5) -0.013(5) 0.005(5)
C27 0.042(7) 0.057(8) 0.061(9) -0.014(7) -0.016(6) 0.000(6)
C28 0.040(7) 0.053(8) 0.067(9) -0.026(7) -0.018(6) 0.005(6)
C29 0.024(6) 0.053(7) 0.089(10) -0.049(7) 0.005(6) -0.008(5)
C30 0.032(6) 0.032(6) 0.073(8) -0.031(6) 0.013(5) -0.016(5)
C31 0.024(5) 0.016(4) 0.020(5) -0.001(4) -0.002(4) -0.010(4)
C32 0.044(6) 0.021(5) 0.022(5) -0.006(4) -0.002(4) -0.010(4)
C33 0.054(7) 0.026(5) 0.030(6) -0.010(4) 0.017(5) -0.018(5)
C34 0.036(6) 0.024(5) 0.028(6) 0.004(4) -0.001(4) -0.010(4)
C35 0.046(6) 0.013(4) 0.027(5) -0.006(4) 0.000(4) -0.009(4)
C36 0.036(5) 0.013(4) 0.024(5) -0.007(4) -0.001(4) -0.002(4)
C37 0.043(6) 0.033(5) 0.032(6) -0.020(5) 0.017(5) -0.015(5)
C38 0.037(6) 0.040(6) 0.043(6) -0.023(5) 0.012(5) -0.018(5)
C39 0.053(7) 0.048(7) 0.041(7) -0.013(5) 0.027(6) -0.029(6)
C40 0.053(7) 0.031(6) 0.038(6) -0.011(5) 0.014(5) -0.016(5)
C41 0.053(7) 0.030(6) 0.031(6) -0.018(5) 0.002(5) 0.005(5)
C42 0.040(6) 0.043(6) 0.036(6) -0.019(5) 0.017(5) -0.024(5)
C43 0.040(3) 0.065(4) 0.100(4) -0.045(3) 0.000(3) -0.010(3)
C44 0.040(3) 0.065(4) 0.100(4) -0.045(3) 0.000(3) -0.010(3)
C45 0.040(3) 0.065(4) 0.100(4) -0.045(3) 0.000(3) -0.010(3)
C46 0.040(3) 0.065(4) 0.100(4) -0.045(3) 0.000(3) -0.010(3)
C47 0.040(3) 0.065(4) 0.100(4) -0.045(3) 0.000(3) -0.010(3)
C48 0.040(3) 0.065(4) 0.100(4) -0.045(3) 0.000(3) -0.010(3)
C49 0.033(5) 0.026(5) 0.028(5) -0.009(4) 0.006(4) -0.010(4)
C50 0.044(6) 0.024(5) 0.041(6) -0.012(5) 0.009(5) -0.009(5)
C51 0.055(7) 0.028(5) 0.040(6) -0.014(5) 0.016(5) -0.009(5)
C52 0.056(7) 0.025(5) 0.042(7) -0.014(5) 0.002(5) -0.009(5)
C53 0.034(6) 0.016(4) 0.043(6) -0.006(4) 0.007(5) -0.006(4)
C54 0.030(5) 0.024(5) 0.029(5) -0.007(4) 0.002(4) -0.007(4)
C55 0.133(19) 0.15(2) 0.15(2) -0.031(17) -0.004(17) -0.064(16)
C56 0.069(10) 0.088(12) 0.086(12) -0.044(11) 0.008(9) -0.020(9)
C57 0.22(3) 0.058(12) 0.136(19) -0.022(12) 0.086(19) -0.042(15)
C58 0.152(19) 0.061(11) 0.098(15) -0.026(11) -0.055(14) 0.030(12)
C59 0.105(15) 0.133(18) 0.098(16) -0.003(14) -0.030(12) 0.032(14)
C60 0.117(16) 0.082(13) 0.090(14) -0.024(11) -0.012(12) -0.007(12)
C61 0.136(16) 0.054(9) 0.058(10) -0.020(8) -0.026(10) 0.030(10)

loop_
_atom_type_symbol
_atom_type_description
_atom_type_scat_dispersion_real
_atom_type_scat_dispersion_imag
_atom_type_scat_source
C C 0.0033 0.0016 'International Tables Vol C Tables 4.2.6.8 and 6.1.1.4'
H H 0.0000 0.0000 'International Tables Vol C Tables 4.2.6.8 and 6.1.1.4'
P P 0.1023 0.0942 'International Tables Vol C Tables 4.2.6.8 and 6.1.1.4'
S S 0.1246 0.1234 'International Tables Vol C Tables 4.2.6.8 and 6.1.1.4'
Cu Cu 0.3201 1.2651 'International Tables Vol C Tables 4.2.6.8 and 6.1.1.4'
In In -0.7276 1.3100 'International Tables Vol C Tables 4.2.6.8 and 6.1.1.4'

loop_
_geom_angle_atom_site_label_1
_geom_angle_atom_site_label_2
_geom_angle_atom_site_label_3
_geom_angle
C1A S1A In21 103.7(8)
C1A' S1A' In21 100.9(8)
S1A In21 S1A' 4.7(17)
S1A In21 S3A 108.8(6)
S1A' In21 S3A 105.7(6)
S1A In21 S3B 110.8(8)
S1A' In21 S3B 115.4(8)
S3A In21 S3B 110.31(8)
S1A In21 S3C 109.0(2)
S1A' In21 S3C 107.8(2)
S3A In21 S3C 113.32(9)
S3B In21 S3C 104.51(9)
C3A S3A Cu41 116.1(4)
C3A S3A In21 99.1(3)
Cu41 S3A In21 106.36(10)
C3C' S3B Cu42 115.5(7)
C3C S3B Cu42 111.3(6)
C3C' S3B In21 104.5(8)
C3C S3B In21 93.8(8)
Cu42 S3B In21 105.67(10)
C3E S3C Cu43 104.6(4)
C3E S3C In21 107.1(4)
Cu43 S3C In21 109.46(10)
S5B Cu41 S5G 108.88(9)
S5B Cu41 S3A 108.94(10)
S5G Cu41 S3A 112.06(9)
S5B Cu41 S5A 120.77(9)
S5G Cu41 S5A 104.92(9)
S3A Cu41 S5A 101.09(10)
S5B Cu42 S3B 111.01(9)
S5B Cu42 S5C 120.95(9)
S3B Cu42 S5C 106.51(10)
S5B Cu42 S5E 102.82(9)
S3B Cu42 S5E 111.70(9)
S5C Cu42 S5E 103.53(10)
S5F Cu43 S5G 106.75(10)
S5F Cu43 S5E 119.23(10)
S5G Cu43 S5E 106.04(9)
S5F Cu43 S3C 107.40(9)
S5G Cu43 S3C 114.99(10)
S5E Cu43 S3C 102.83(10)
C5A S5A Cu41 104.1(4)
C5A S5A In61 105.0(4)
Cu41 S5A In61 103.65(9)
C5C S5B Cu41 109.2(4)
C5C S5B Cu62 102.5(4)
Cu41 S5B Cu62 107.93(10)
C5C S5B Cu42 110.8(4)
Cu41 S5B Cu42 114.23(10)
Cu62 S5B Cu42 111.42(9)
C5E S5C Cu42 119.8(7)
C5E' S5C Cu42 107.7(8)
C5E S5C In63 105.6(8)
C5E' S5C In63 93.6(6)
Cu42 S5C In63 106.05(10)
C5G S5E Cu43 95.6(5)
C5G' S5E Cu43 112.0(8)
C5G S5E Cu42 115.2(7)
C5G' S5E Cu42 112.3(8)
Cu43 S5E Cu42 114.88(11)
C5G S5E In64 108.3(8)
C5G' S5E In64 94.8(6)
Cu43 S5E In64 106.65(9)
Cu42 S5E In64 114.32(9)
C5I S5F Cu43 113.9(4)
C5I S5F In65 98.5(4)
Cu43 S5F In65 109.62(9)
C5K S5G Cu43 114.2(4)
C5K S5G Cu41 106.9(4)
Cu43 S5G Cu41 111.39(10)
C5K S5G In66 102.8(4)
Cu43 S5G In66 108.21(9)
Cu41 S5G In66 113.19(9)
S7B In61 S5A 113.34(8)
S7B In61 S7A 108.00(8)
S5A In61 S7A 110.97(8)
S7B In61 S7I 117.60(8)
S5A In61 S7I 101.98(8)
S7A In61 S7I 104.54(9)
S5B Cu62 S7J 114.60(8)
S5B Cu62 S7B 109.01(9)
S7J Cu62 S7B 110.46(9)
S5B Cu62 S7C 108.19(8)
S7J Cu62 S7C 110.05(8)
S7B Cu62 S7C 103.97(8)
S7C In63 S5C 112.87(8)
S7C In63 S7D 108.66(7)
S5C In63 S7D 110.68(8)
S7C In63 S7E 116.27(7)
S5C In63 S7E 103.34(8)
S7D In63 S7E 104.66(7)
S7F In64 S7J 119.04(8)
S7F In64 S5E 110.27(8)
S7J In64 S5E 106.80(8)
S7F In64 S7E 104.25(7)
S7J In64 S7E 109.58(7)
S5E In64 S7E 106.25(8)
S7G In65 S7H 112.50(8)
S7G In65 S5F 105.70(8)
S7H In65 S5F 106.98(8)
S7G In65 S7F 106.80(8)
S7H In65 S7F 114.90(8)
S5F In65 S7F 109.57(8)
S7H In66 S7J 117.75(8)
S7H In66 S5G 114.23(8)
S7J In66 S5G 105.26(8)
S7H In66 S7I 105.99(8)
S7J In66 S7I 109.46(8)
S5G In66 S7I 103.18(8)
C7A S7A Cu81 103.9(3)
C7A S7A In61 102.4(4)
Cu81 S7A In61 113.60(10)
Cu62 S7B In82 108.57(9)
Cu62 S7B In61 105.48(9)
In82 S7B In61 99.33(8)
Cu62 S7C In83 106.67(9)
Cu62 S7C In63 106.97(9)
In83 S7C In63 100.82(8)
C7C S7D Cu84 102.8(4)
C7C S7D In63 103.8(4)
Cu84 S7D In63 112.17(9)
In85 S7E In63 106.29(8)
In85 S7E In64 103.74(8)
In63 S7E In64 103.73(8)
Cu86 S7F In64 87.02(8)
Cu86 S7F In65 106.53(9)
In64 S7F In65 103.97(8)
C7E S7G In65 100.5(9)
C7E' S7G In65 102.7(9)
Cu87 S7H In66 109.60(9)
Cu87 S7H In65 110.81(9)
In66 S7H In65 101.68(8)
In66 S7I In88 102.35(8)
In66 S7I In61 105.49(9)
In88 S7I In61 105.65(9)
Cu62 S7J Cu89 119.75(10)
Cu62 S7J In64 109.02(9)
Cu89 S7J In64 108.70(9)
Cu62 S7J In66 111.39(9)
Cu89 S7J In66 105.38(9)
In64 S7J In66 100.94(8)
P9A Cu81 S7A 105.17(10)
P9A Cu81 S9B 108.27(10)
S7A Cu81 S9B 112.59(10)
P9A Cu81 S9K 117.29(10)
S7A Cu81 S9K 108.16(10)
S9B Cu81 S9K 105.57(10)
S7B In82 S9L 122.26(8)
S7B In82 S9B 116.38(8)
S9L In82 S9B 105.90(8)
S7B In82 S9C 101.92(8)
S9L In82 S9C 103.94(8)
S9B In82 S9C 104.07(8)
S7C In83 S9M 123.08(8)
S7C In83 S9D 110.45(8)
S9M In83 S9D 109.83(7)
S7C In83 S9C 103.68(8)
S9M In83 S9C 104.11(8)
S9D In83 S9C 103.46(8)
P9E Cu84 S7D 107.23(9)
P9E Cu84 S9D 108.15(9)
S7D Cu84 S9D 109.47(8)
P9E Cu84 S9F 115.05(9)
S7D Cu84 S9F 109.57(9)
S9D Cu84 S9F 107.28(9)
S9M In85 S9G 107.63(8)
S9M In85 S9F 109.37(8)
S9G In85 S9F 114.26(8)
S9M In85 S7E 117.43(7)
S9G In85 S7E 103.10(8)
S9F In85 S7E 105.19(7)
S9H Cu86 S7F 128.86(9)
S9H Cu86 S9G 116.42(9)
S7F Cu86 S9G 114.02(9)
P9I Cu87 S9H 112.18(9)
P9I Cu87 S7H 113.51(9)
S9H Cu87 S7H 106.01(9)
P9I Cu87 S9J 111.57(10)
S9H Cu87 S9J 107.71(9)
S7H Cu87 S9J 105.39(9)
S9L In88 S9J 108.79(8)
S9L In88 S9K 109.73(9)
S9J In88 S9K 111.42(8)
S9L In88 S7I 116.36(8)
S9J In88 S7I 105.68(9)
S9K In88 S7I 104.80(8)
S9H Cu89 S7J 110.04(9)
S9H Cu89 S9M 111.50(8)
S7J Cu89 S9M 110.38(8)
S9H Cu89 S9L 110.31(9)
S7J Cu89 S9L 110.93(9)
S9M Cu89 S9L 103.53(9)
C13 P9A C1 102.6(4)
C13 P9A C7 103.0(4)
C1 P9A C7 103.5(4)
C13 P9A Cu81 117.0(3)
C1 P9A Cu81 115.1(3)
C7 P9A Cu81 113.8(3)
C9A' S9B Cu81 117.6(8)
C9A S9B Cu81 104.9(6)
C9A' S9B In82 104.4(9)
C9A S9B In82 101.4(9)
Cu81 S9B In82 105.32(10)
C9C S9C In82 98.9(4)
C9C' S9C In82 100.7(5)
C9C S9C In83 102.5(7)
C9C' S9C In83 97.8(10)
In82 S9C In83 106.11(8)
C9E S9D Cu84 105.2(4)
C9E S9D In83 99.5(4)
Cu84 S9D In83 107.09(9)
C31 P9E C19 102.2(4)
C31 P9E C25 102.4(4)
C19 P9E C25 103.7(4)
C31 P9E Cu84 118.4(3)
C19 P9E Cu84 110.6(3)
C25 P9E Cu84 117.5(3)
C9G S9F Cu84 102.9(4)
C9G S9F In85 98.9(4)
Cu84 S9F In85 111.27(9)
C9I S9G Cu86 105.9(7)
C9I' S9G Cu86 108.3(8)
C9I S9G In85 103.6(7)
C9I' S9G In85 101.0(9)
Cu86 S9G In85 94.56(8)
C9K S9H Cu86 106.6(4)
C9K S9H Cu89 106.9(4)
Cu86 S9H Cu89 95.83(9)
C9K S9H Cu87 112.0(4)
Cu86 S9H Cu87 115.46(10)
Cu89 S9H Cu87 118.48(10)
C48 P9I C37 104.6(6)
C48 P9I C49 102.4(4)
C37 P9I C49 102.4(4)
C48 P9I Cu87 115.4(4)
C37 P9I Cu87 109.7(3)
C49 P9I Cu87 120.5(3)
C9M S9J Cu87 111.6(8)
C9M' S9J Cu87 99.6(7)
C9M S9J In88 98.4(9)
C9M' S9J In88 100.2(10)
Cu87 S9J In88 111.63(10)
C9O' S9K Cu81 109.7(10)
C9O S9K Cu81 103.1(10)
C9O' S9K In88 96.2(8)
C9O S9K In88 96.7(8)
Cu81 S9K In88 110.93(10)
Cu89 S9L In82 108.29(9)
Cu89 S9L In88 106.07(9)
In82 S9L In88 100.37(8)
Cu89 S9M In85 106.94(9)
Cu89 S9M In83 107.20(9)
In85 S9M In83 99.21(8)
C1B C1A S1A 115.3(19)
C1B C1A H1AA 108.5
S1A C1A H1AA 108.5
C1B C1A H1AB 108.5
S1A C1A H1AB 108.5
H1AA C1A H1AB 107.5
C1B' C1A' S1A' 114(2)
C1B' C1A' H1AC 108.7
S1A' C1A' H1AC 108.7
C1B' C1A' H1AD 108.7
S1A' C1A' H1AD 108.7
H1AC C1A' H1AD 107.6
C1A' C1B' H1BD 109.5
C1A' C1B' H1BE 109.5
H1BD C1B' H1BE 109.5
C1A' C1B' H1BF 109.5
H1BD C1B' H1BF 109.5
H1BE C1B' H1BF 109.5
C3B C3A S3A 112.1(8)
C3B C3A H3AA 109.2
S3A C3A H3AA 109.2
C3B C3A H3AB 109.2
S3A C3A H3AB 109.2
H3AA C3A H3AB 107.9
C3A C3B H3BA 109.5
C3A C3B H3BB 109.5
H3BA C3B H3BB 109.5
C3A C3B H3BC 109.5
H3BA C3B H3BC 109.5
H3BB C3B H3BC 109.5
C3D C3C S3B 112.3(14)
C3D C3C H3CA 109.1
S3B C3C H3CA 109.1
C3D C3C H3CB 109.1
S3B C3C H3CB 109.1
H3CA C3C H3CB 107.9
C3D' C3C' S3B 111.7(14)
C3D' C3C' H3CC 109.3
S3B C3C' H3CC 109.3
C3D' C3C' H3CD 109.3
S3B C3C' H3CD 109.3
H3CC C3C' H3CD 107.9
C3C' C3D' H3DD 109.5
C3C' C3D' H3DE 109.5
H3DD C3D' H3DE 109.5
C3C' C3D' H3DF 109.5
H3DD C3D' H3DF 109.5
H3DE C3D' H3DF 109.5
C3F C3E S3C 115.1(12)
C3F C3E H3EA 108.5
S3C C3E H3EA 108.5
C3F C3E H3EB 108.5
S3C C3E H3EB 108.5
H3EA C3E H3EB 107.5
H3FD C3F' H3FE 109.5
H3FD C3F' H3FF 109.5
H3FE C3F' H3FF 109.5
C5B C5A S5A 111.9(8)
C5B C5A H5AA 109.2
S5A C5A H5AA 109.2
C5B C5A H5AB 109.2
S5A C5A H5AB 109.2
H5AA C5A H5AB 107.9
C5A C5B H5BA 109.5
C5A C5B H5BB 109.5
H5BA C5B H5BB 109.5
C5A C5B H5BC 109.5
H5BA C5B H5BC 109.5
H5BB C5B H5BC 109.5
C5D C5C S5B 114.2(8)
C5D C5C H5CA 108.7
S5B C5C H5CA 108.7
C5D C5C H5CB 108.7
S5B C5C H5CB 108.7
H5CA C5C H5CB 107.6
C5C C5D H5DA 109.5
C5C C5D H5DB 109.5
H5DA C5D H5DB 109.5
C5C C5D H5DC 109.5
H5DA C5D H5DC 109.5
H5DB C5D H5DC 109.5
C5F C5E S5C 98.9(14)
C5F C5E H5EA 112.0
S5C C5E H5EA 112.0
C5F C5E H5EB 112.0
S5C C5E H5EB 112.0
H5EA C5E H5EB 109.7
C5F' C5E' S5C 118.0(15)
C5F' C5E' H5E1 107.8
S5C C5E' H5E1 107.8
C5F' C5E' H5E2 107.8
S5C C5E' H5E2 107.8
H5E1 C5E' H5E2 107.1
C5E' C5F' H5FD 109.5
C5E' C5F' H5FE 109.5
H5FD C5F' H5FE 109.5
C5E' C5F' H5FF 109.5
H5FD C5F' H5FF 109.5
H5FE C5F' H5FF 109.5
C5H C5G S5E 108.3(13)
C5H C5G H5GA 110.0
S5E C5G H5GA 110.0
C5H C5G H5GB 110.0
S5E C5G H5GB 110.0
H5GA C5G H5GB 108.4
C5H' C5G' S5E 111.6(14)
C5H' C5G' H5G1 109.3
S5E C5G' H5G1 109.3
C5H' C5G' H5G2 109.3
S5E C5G' H5G2 109.3
H5G1 C5G' H5G2 108.0
C5G' C5H' H5HD 109.5
C5G' C5H' H5HE 109.5
H5HD C5H' H5HE 109.5
C5G' C5H' H5HF 109.5
H5HD C5H' H5HF 109.5
H5HE C5H' H5HF 109.5
C5J C5I S5F 110.6(8)
C5J C5I H5IA 109.5
S5F C5I H5IA 109.5
C5J C5I H5IB 109.5
S5F C5I H5IB 109.5
H5IA C5I H5IB 108.1
C5I C5J H5JA 109.5
C5I C5J H5JB 109.5
H5JA C5J H5JB 109.5
C5I C5J H5JC 109.5
H5JA C5J H5JC 109.5
H5JB C5J H5JC 109.5
C5L C5K S5G 114.9(8)
C5L C5K H5KA 108.5
S5G C5K H5KA 108.5
C5L C5K H5KB 108.5
S5G C5K H5KB 108.5
H5KA C5K H5KB 107.5
C5K C5L H5LA 109.5
C5K C5L H5LB 109.5
H5LA C5L H5LB 109.5
C5K C5L H5LC 109.5
H5LA C5L H5LC 109.5
H5LB C5L H5LC 109.5
C7B C7A S7A 109.8(8)
C7B C7A H7AA 109.7
S7A C7A H7AA 109.7
C7B C7A H7AB 109.7
S7A C7A H7AB 109.7
H7AA C7A H7AB 108.2
C7A C7B H7BA 109.5
C7A C7B H7BB 109.5
H7BA C7B H7BB 109.5
C7A C7B H7BC 109.5
H7BA C7B H7BC 109.5
H7BB C7B H7BC 109.5
C7D C7C S7D 113.2(8)
C7D C7C H7CA 108.9
S7D C7C H7CA 108.9
C7D C7C H7CB 108.9
S7D C7C H7CB 108.9
H7CA C7C H7CB 107.7
C7C C7D H7DA 109.5
C7C C7D H7DB 109.5
H7DA C7D H7DB 109.5
C7C C7D H7DC 109.5
H7DA C7D H7DC 109.5
H7DB C7D H7DC 109.5
C7F C7E S7G 105.8(17)
C7F C7E H7EA 110.6
S7G C7E H7EA 110.6
C7F C7E H7EB 110.6
S7G C7E H7EB 110.6
H7EA C7E H7EB 108.7
C7F' C7E' S7G 111.3(16)
C7F' C7E' H7EC 109.4
S7G C7E' H7EC 109.4
C7F' C7E' H7ED 109.4
S7G C7E' H7ED 109.4
H7EC C7E' H7ED 108.0
C7E' C7F' H7FD 109.5
C7E' C7F' H7FE 109.5
H7FD C7F' H7FE 109.5
C7E' C7F' H7FF 109.5
H7FD C7F' H7FF 109.5
H7FE C7F' H7FF 109.5
C9B C9A S9B 113.7(14)
C9B C9A H9AA 108.8
S9B C9A H9AA 108.8
C9B C9A H9AB 108.8
S9B C9A H9AB 108.8
H9AA C9A H9AB 107.7
C9B' C9A' S9B 108.2(14)
C9B' C9A' H9AC 110.1
S9B C9A' H9AC 110.1
C9B' C9A' H9AD 110.1
S9B C9A' H9AD 110.1
H9AC C9A' H9AD 108.4
C9A' C9B' H9BD 109.5
C9A' C9B' H9BE 109.5
H9BD C9B' H9BE 109.5
C9A' C9B' H9BF 109.5
H9BD C9B' H9BF 109.5
H9BE C9B' H9BF 109.5
C9D C9C S9C 120.3(16)
C9D C9C H9C1 107.2
S9C C9C H9C1 107.2
C9D C9C H9C2 107.2
S9C C9C H9C2 107.2
H9C1 C9C H9C2 106.9
C9D' C9C' S9C 111.0(12)
C9D' C9C' H9CB 109.4
S9C C9C' H9CB 109.4
C9D' C9C' H9CC 109.4
S9C C9C' H9CC 109.4
H9CB C9C' H9CC 108.0
C9C' C9D' H9DD 109.5
C9C' C9D' H9DE 109.5
H9DD C9D' H9DE 109.5
C9C' C9D' H9DF 109.5
H9DD C9D' H9DF 109.5
H9DE C9D' H9DF 109.5
C9F C9E S9D 112.5(8)
C9F C9E H9EA 109.1
S9D C9E H9EA 109.1
C9F C9E H9EB 109.1
S9D C9E H9EB 109.1
H9EA C9E H9EB 107.8
C9E C9F H9FA 109.5
C9E C9F H9FB 109.5
H9FA C9F H9FB 109.5
C9E C9F H9FC 109.5
H9FA C9F H9FC 109.5
H9FB C9F H9FC 109.5
C9H C9G S9F 111.6(8)
C9H C9G H9GA 109.3
S9F C9G H9GA 109.3
C9H C9G H9GB 109.3
S9F C9G H9GB 109.3
H9GA C9G H9GB 108.0
C9G C9H H9HA 109.5
C9G C9H H9HB 109.5
H9HA C9H H9HB 109.5
C9G C9H H9HC 109.5
H9HA C9H H9HC 109.5
H9HB C9H H9HC 109.5
C9J C9I S9G 112.7(15)
C9J C9I H9IA 109.1
S9G C9I H9IA 109.1
C9J C9I H9IB 109.1
S9G C9I H9IB 109.1
H9IA C9I H9IB 107.8
C9J' C9I' S9G 107.1(11)
C9J' C9I' H9IC 110.3
S9G C9I' H9IC 110.3
C9J' C9I' H9ID 110.3
S9G C9I' H9ID 110.3
H9IC C9I' H9ID 108.5
C9I' C9J' H9JD 109.5
C9I' C9J' H9JE 109.5
H9JD C9J' H9JE 109.5
C9I' C9J' H9JF 109.5
H9JD C9J' H9JF 109.5
H9JE C9J' H9JF 109.5
C9L C9K S9H 113.4(8)
C9L C9K H9KA 108.9
S9H C9K H9KA 108.9
C9L C9K H9KB 108.9
S9H C9K H9KB 108.9
H9KA C9K H9KB 107.7
C9K C9L H9LA 109.5
C9K C9L H9LB 109.5
H9LA C9L H9LB 109.5
C9K C9L H9LC 109.5
H9LA C9L H9LC 109.5
H9LB C9L H9LC 109.5
C9N C9M S9J 108.3(16)
C9N C9M H9MA 110.0
S9J C9M H9MA 110.0
C9N C9M H9MB 110.0
S9J C9M H9MB 110.0
H9MA C9M H9MB 108.4
C9N' C9M' S9J 126.3(17)
C9N' C9M' H9M1 105.7
S9J C9M' H9M1 105.7
C9N' C9M' H9M2 105.7
S9J C9M' H9M2 105.7
H9M1 C9M' H9M2 106.2
C9M' C9N' H9ND 109.5
C9M' C9N' H9NE 109.5
H9ND C9N' H9NE 109.5
C9M' C9N' H9NF 109.5
H9ND C9N' H9NF 109.5
H9NE C9N' H9NF 109.5
C9P C9O S9K 105.0(14)
C9P C9O H9OA 110.8
S9K C9O H9OA 110.8
C9P C9O H9OB 110.8
S9K C9O H9OB 110.8
H9OA C9O H9OB 108.8
C9P' C9O' S9K 117.2(17)
C9P' C9O' H9OC 108.0
S9K C9O' H9OC 108.0
C9P' C9O' H9OD 108.0
S9K C9O' H9OD 108.0
H9OC C9O' H9OD 107.2
C9O' C9P' H9PD 109.5
C9O' C9P' H9PE 109.5
H9PD C9P' H9PE 109.5
C9O' C9P' H9PF 109.5
H9PD C9P' H9PF 109.5
H9PE C9P' H9PF 109.5
C2 C1 C6 118.5(8)
C2 C1 P9A 117.2(6)
C6 C1 P9A 124.3(6)
C1 C2 C3 120.5(8)
C1 C2 H2A 119.7
C3 C2 H2A 119.7
C4 C3 C2 120.0(8)
C4 C3 H3A 120.0
C2 C3 H3A 120.0
C3 C4 C5 120.2(9)
C3 C4 H4A 119.9
C5 C4 H4A 119.9
C6 C5 C4 120.3(8)
C6 C5 H5A 119.9
C4 C5 H5A 119.9
C5 C6 C1 120.5(8)
C5 C6 H6A 119.8
C1 C6 H6A 119.8
C12 C7 C8 117.6(9)
C12 C7 P9A 123.5(8)
C8 C7 P9A 118.9(7)
C9 C8 C7 120.7(10)
C9 C8 H8A 119.7
C7 C8 H8A 119.7
C10 C9 C8 121.5(11)
C10 C9 H9A 119.2
C8 C9 H9A 119.2
C9 C10 C11 118.5(11)
C9 C10 H10A 120.8
C11 C10 H10A 120.8
C10 C11 C12 122.1(11)
C10 C11 H11A 119.0
C12 C11 H11A 119.0
C7 C12 C11 119.5(11)
C7 C12 H12A 120.2
C11 C12 H12A 120.2
C14 C13 C18 119.1(8)
C14 C13 P9A 122.7(7)
C18 C13 P9A 118.2(7)
C13 C14 C15 119.5(8)
C13 C14 H14A 120.3
C15 C14 H14A 120.3
C14 C15 C16 120.3(9)
C14 C15 H15A 119.8
C16 C15 H15A 119.8
C17 C16 C15 119.7(9)
C17 C16 H16A 120.2
C15 C16 H16A 120.2
C16 C17 C18 120.5(9)
C16 C17 H17A 119.7
C18 C17 H17A 119.7
C17 C18 C13 120.8(9)
C17 C18 H18A 119.6
C13 C18 H18A 119.6
C24 C19 C20 118.2(9)
C24 C19 P9E 118.3(7)
C20 C19 P9E 123.2(7)
C21 C20 C19 119.8(10)
C21 C20 H20A 120.1
C19 C20 H20A 120.1
C22 C21 C20 121.1(10)
C22 C21 H21A 119.4
C20 C21 H21A 119.4
C23 C22 C21 118.6(10)
C23 C22 H22A 120.7
C21 C22 H22A 120.7
C22 C23 C24 120.4(10)
C22 C23 H23A 119.8
C24 C23 H23A 119.8
C19 C24 C23 121.9(9)
C19 C24 H24A 119.1
C23 C24 H24A 119.1
C26 C25 C30 119.2(9)
C26 C25 P9E 122.4(8)
C30 C25 P9E 118.3(8)
C27 C26 C25 120.3(11)
C27 C26 H26A 119.9
C25 C26 H26A 119.9
C26 C27 C28 121.0(12)
C26 C27 H27A 119.5
C28 C27 H27A 119.5
C27 C28 C29 119.8(11)
C27 C28 H28A 120.1
C29 C28 H28A 120.1
C30 C29 C28 120.0(11)
C30 C29 H29A 120.0
C28 C29 H29A 120.0
C29 C30 C25 119.6(11)
C29 C30 H30A 120.2
C25 C30 H30A 120.2
C32 C31 C36 118.6(8)
C32 C31 P9E 119.5(6)
C36 C31 P9E 122.0(7)
C33 C32 C31 120.9(8)
C33 C32 H32A 119.6
C31 C32 H32A 119.6
C32 C33 C34 120.3(9)
C32 C33 H33A 119.9
C34 C33 H33A 119.9
C33 C34 C35 119.7(9)
C33 C34 H34A 120.1
C35 C34 H34A 120.1
C36 C35 C34 120.2(8)
C36 C35 H35A 119.9
C34 C35 H35A 119.9
C35 C36 C31 120.4(8)
C35 C36 H36A 119.8
C31 C36 H36A 119.8
C38 C37 C42 117.6(9)
C38 C37 P9I 126.1(8)
C42 C37 P9I 116.2(7)
C39 C38 C37 120.6(10)
C39 C38 H38A 119.7
C37 C38 H38A 119.7
C38 C39 C40 120.5(10)
C38 C39 H39A 119.7
C40 C39 H39A 119.7
C39 C40 C41 119.0(9)
C39 C40 H40A 120.5
C41 C40 H40A 120.5
C42 C41 C40 120.3(10)
C42 C41 H41A 119.9
C40 C41 H41A 119.9
C41 C42 C37 122.0(9)
C41 C42 H42A 119.0
C37 C42 H42A 119.0
C44 C43 C48 119.8(9)
C44 C43 H43 120.1
C48 C43 H43 120.1
C43 C44 C45 121.0(9)
C43 C44 H44 119.5
C45 C44 H44 119.5
C46 C45 C44 118.2(9)
C46 C45 H45 120.9
C44 C45 H45 120.9
C45 C46 C47 121.7(10)
C45 C46 H46 119.2
C47 C46 H46 119.2
C46 C47 C48 120.2(9)
C46 C47 H47 119.9
C48 C47 H47 119.9
C43 C48 C47 118.9(9)
C43 C48 P9I 119.2(8)
C47 C48 P9I 121.4(8)
C54 C49 C50 119.6(8)
C54 C49 P9I 118.8(7)
C50 C49 P9I 121.5(7)
C51 C50 C49 119.1(9)
C51 C50 H50A 120.5
C49 C50 H50A 120.5
C52 C51 C50 120.2(10)
C52 C51 H51A 119.9
C50 C51 H51A 119.9
C51 C52 C53 121.4(10)
C51 C52 H52A 119.3
C53 C52 H52A 119.3
C52 C53 C54 120.4(9)
C52 C53 H53A 119.8
C54 C53 H53A 119.8
C53 C54 C49 119.1(9)
C53 C54 H54A 120.4
C49 C54 H54A 120.4
C56 C55 H55A 109.5
C56 C55 H55B 109.5
H55A C55 H55B 109.5
C56 C55 H55C 109.5
H55A C55 H55C 109.5
H55B C55 H55C 109.5
C57 C56 C61 119.7(17)
C57 C56 C55 121(2)
C61 C56 C55 119.3(18)
C56 C57 C58 119.8(18)
C56 C57 H57A 120.1
C58 C57 H57A 120.1
C59 C58 C57 118.0(17)
C59 C58 H58A 121.0
C57 C58 H58A 121.0
C60 C59 C58 116(2)
C60 C59 H59A 121.9
C58 C59 H59A 121.9
C59 C60 C61 126(2)
C59 C60 H60A 117.2
C61 C60 H60A 117.2
C60 C61 C56 119.0(16)
C60 C61 H61A 120.5
C56 C61 H61A 120.5

loop_
_geom_bond_atom_site_label_1
_geom_bond_atom_site_label_2
_geom_bond_distance
S1A C1A 1.796(15)
S1A In21 2.419(3)
S1A' C1A' 1.796(15)
S1A' In21 2.419(3)
In21 S3A 2.442(3)
In21 S3B 2.458(3)
In21 S3C 2.475(3)
S3A C3A 1.833(11)
S3A Cu41 2.332(3)
S3B C3C' 1.849(12)
S3B C3C 1.849(12)
S3B Cu42 2.326(3)
S3C C3E 1.834(11)
S3C Cu43 2.318(3)
Cu41 S5B 2.272(2)
Cu41 S5G 2.310(2)
Cu41 S5A 2.346(3)
Cu42 S5B 2.298(3)
Cu42 S5C 2.346(3)
Cu42 S5E 2.359(2)
Cu43 S5F 2.302(3)
Cu43 S5G 2.303(3)
Cu43 S5E 2.317(3)
S5A C5A 1.844(11)
S5A In61 2.441(2)
S5B C5C 1.849(11)
S5B Cu62 2.292(2)
S5C C5E 1.863(14)
S5C C5E' 1.863(14)
S5C In63 2.444(2)
S5E C5G 1.861(13)
S5E C5G' 1.861(13)
S5E In64 2.467(2)
S5F C5I 1.832(11)
S5F In65 2.480(2)
S5G C5K 1.828(11)
S5G In66 2.482(2)
In61 S7B 2.429(2)
In61 S7A 2.448(3)
In61 S7I 2.508(2)
Cu62 S7J 2.327(2)
Cu62 S7B 2.369(2)
Cu62 S7C 2.377(2)
In63 S7C 2.430(2)
In63 S7D 2.467(2)
In63 S7E 2.500(2)
In64 S7F 2.433(2)
In64 S7J 2.443(2)
In64 S7E 2.509(2)
In65 S7G 2.426(2)
In65 S7H 2.456(2)
In65 S7F 2.482(2)
In66 S7H 2.427(2)
In66 S7J 2.447(2)
In66 S7I 2.493(2)
S7A C7A 1.874(11)
S7A Cu81 2.332(3)
S7B In82 2.423(2)
S7C In83 2.423(2)
S7D C7C 1.843(11)
S7D Cu84 2.334(2)
S7E In85 2.494(2)
S7F Cu86 2.263(3)
S7G C7E 1.835(11)
S7G C7E' 1.835(11)
S7H Cu87 2.361(2)
S7I In88 2.500(3)
S7J Cu89 2.340(2)
Cu81 P9A 2.272(3)
Cu81 S9B 2.332(3)
Cu81 S9K 2.355(3)
In82 S9L 2.424(2)
In82 S9B 2.461(2)
In82 S9C 2.527(2)
In83 S9M 2.436(2)
In83 S9D 2.456(2)
In83 S9C 2.528(2)
Cu84 P9E 2.283(2)
Cu84 S9D 2.343(3)
Cu84 S9F 2.353(2)
In85 S9M 2.430(2)
In85 S9G 2.460(2)
In85 S9F 2.469(2)
Cu86 S9H 2.223(2)
Cu86 S9G 2.285(2)
Cu87 P9I 2.257(3)
Cu87 S9H 2.318(2)
Cu87 S9J 2.387(3)
In88 S9L 2.424(2)
In88 S9J 2.450(2)
In88 S9K 2.474(3)
Cu89 S9H 2.290(2)
Cu89 S9M 2.350(2)
Cu89 S9L 2.353(3)
P9A C13 1.829(9)
P9A C1 1.839(8)
P9A C7 1.841(9)
S9B C9A' 1.838(13)
S9B C9A 1.838(13)
S9C C9C 1.870(11)
S9C C9C' 1.870(11)
S9D C9E 1.848(11)
P9E C31 1.832(8)
P9E C19 1.835(9)
P9E C25 1.855(9)
S9F C9G 1.848(11)
S9G C9I 1.849(11)
S9G C9I' 1.849(11)
S9H C9K 1.820(11)
P9I C48 1.820(10)
P9I C37 1.830(10)
P9I C49 1.832(9)
S9J C9M 1.828(12)
S9J C9M' 1.828(12)
S9K C9O' 1.850(11)
S9K C9O 1.850(11)
C1A C1B 1.39(2)
C1A H1AA 0.9900
C1A H1AB 0.9900
C1B H1BA 0.9800
C1B H1BB 0.9800
C1B H1BC 0.9800
C1A' C1B' 1.39(2)
C1A' H1AC 0.9900
C1A' H1AD 0.9900
C1B' H1BD 0.9800
C1B' H1BE 0.9800
C1B' H1BF 0.9800
C3A C3B 1.476(8)
C3A H3AA 0.9900
C3A H3AB 0.9900
C3B H3BA 0.9800
C3B H3BB 0.9800
C3B H3BC 0.9800
C3C C3D 1.499(17)
C3C H3CA 0.9900
C3C H3CB 0.9900
C3D H3DA 0.9800
C3D H3DB 0.9800
C3D H3DC 0.9800
C3C' C3D' 1.499(17)
C3C' H3CC 0.9900
C3C' H3CD 0.9900
C3D' H3DD 0.9800
C3D' H3DE 0.9800
C3D' H3DF 0.9800
C3E C3F 1.516(16)
C3E H3EA 0.9900
C3E H3EB 0.9900
C3F H3FA 0.9800
C3F H3FB 0.9800
C3F H3FC 0.9800
C3F' H3FD 0.9800
C3F' H3FE 0.9800
C3F' H3FF 0.9800
C5A C5B 1.476(15)
C5A H5AA 0.9900
C5A H5AB 0.9900
C5B H5BA 0.9800
C5B H5BB 0.9800
C5B H5BC 0.9800
C5C C5D 1.494(15)
C5C H5CA 0.9900
C5C H5CB 0.9900
C5D H5DA 0.9800
C5D H5DB 0.9800
C5D H5DC 0.9800
C5E C5F 1.430(19)
C5E H5EA 0.9900
C5E H5EB 0.9900
C5F H5FA 0.9800
C5F H5FB 0.9800
C5F H5FC 0.9800
C5E' C5F' 1.430(19)
C5E' H5E1 0.9900
C5E' H5E2 0.9900
C5F' H5FD 0.9800
C5F' H5FE 0.9800
C5F' H5FF 0.9800
C5G C5H 1.475(18)
C5G H5GA 0.9900
C5G H5GB 0.9900
C5H H5HA 0.9800
C5H H5HB 0.9800
C5H H5HC 0.9800
C5G' C5H' 1.475(18)
C5G' H5G1 0.9900
C5G' H5G2 0.9900
C5H' H5HD 0.9800
C5H' H5HE 0.9800
C5H' H5HF 0.9800
C5I C5J 1.511(15)
C5I H5IA 0.9900
C5I H5IB 0.9900
C5J H5JA 0.9800
C5J H5JB 0.9800
C5J H5JC 0.9800
C5K C5L 1.446(15)
C5K H5KA 0.9900
C5K H5KB 0.9900
C5L H5LA 0.9800
C5L H5LB 0.9800
C5L H5LC 0.9800
C7A C7B 1.472(8)
C7A H7AA 0.9900
C7A H7AB 0.9900
C7B H7BA 0.9800
C7B H7BB 0.9800
C7B H7BC 0.9800
C7C C7D 1.465(15)
C7C H7CA 0.9900
C7C H7CB 0.9900
C7D H7DA 0.9800
C7D H7DB 0.9800
C7D H7DC 0.9800
C7E C7F 1.498(17)
C7E H7EA 0.9900
C7E H7EB 0.9900
C7F H7FA 0.9800
C7F H7FB 0.9800
C7F H7FC 0.9800
C7E' C7F' 1.498(17)
C7E' H7EC 0.9900
C7E' H7ED 0.9900
C7F' H7FD 0.9800
C7F' H7FE 0.9800
C7F' H7FF 0.9800
C9A C9B 1.46(2)
C9A H9AA 0.9900
C9A H9AB 0.9900
C9B H9BA 0.9800
C9B H9BB 0.9800
C9B H9BC 0.9800
C9A' C9B' 1.46(2)
C9A' H9AC 0.9900
C9A' H9AD 0.9900
C9B' H9BD 0.9800
C9B' H9BE 0.9800
C9B' H9BF 0.9800
C9C C9D 1.350(18)
C9C H9C1 0.9900
C9C H9C2 0.9900
C9D H9DA 0.9800
C9D H9DB 0.9800
C9D H9DC 0.9800
C9C' C9D' 1.350(18)
C9C' H9CB 0.9900
C9C' H9CC 0.9900
C9D' H9DD 0.9800
C9D' H9DE 0.9800
C9D' H9DF 0.9800
C9E C9F 1.482(15)
C9E H9EA 0.9900
C9E H9EB 0.9900
C9F H9FA 0.9800
C9F H9FB 0.9800
C9F H9FC 0.9800
C9G C9H 1.511(15)
C9G H9GA 0.9900
C9G H9GB 0.9900
C9H H9HA 0.9800
C9H H9HB 0.9800
C9H H9HC 0.9800
C9I C9J 1.486(19)
C9I H9IA 0.9900
C9I H9IB 0.9900
C9J H9JA 0.9800
C9J H9JB 0.9800
C9J H9JC 0.9800
C9I' C9J' 1.486(19)
C9I' H9IC 0.9900
C9I' H9ID 0.9900
C9J' H9JD 0.9800
C9J' H9JE 0.9800
C9J' H9JF 0.9800
C9K C9L 1.527(15)
C9K H9KA 0.9900
C9K H9KB 0.9900
C9L H9LA 0.9800
C9L H9LB 0.9800
C9L H9LC 0.9800
C9M C9N 1.49(2)
C9M H9MA 0.9900
C9M H9MB 0.9900
C9N H9NA 0.9800
C9N H9NB 0.9800
C9N H9NC 0.9800
C9M' C9N' 1.49(2)
C9M' H9M1 0.9900
C9M' H9M2 0.9900
C9N' H9ND 0.9800
C9N' H9NE 0.9800
C9N' H9NF 0.9800
C9O C9P 1.536(16)
C9O H9OA 0.9900
C9O H9OB 0.9900
C9P H9PA 0.9800
C9P H9PB 0.9800
C9P H9PC 0.9800
C9O' C9P' 1.536(16)
C9O' H9OC 0.9900
C9O' H9OD 0.9900
C9P' H9PD 0.9800
C9P' H9PE 0.9800
C9P' H9PF 0.9800
C1 C2 1.375(10)
C1 C6 1.375(10)
C2 C3 1.387(11)
C2 H2A 0.9500
C3 C4 1.341(11)
C3 H3A 0.9500
C4 C5 1.370(11)
C4 H4A 0.9500
C5 C6 1.368(10)
C5 H5A 0.9500
C6 H6A 0.9500
C7 C12 1.377(13)
C7 C8 1.385(13)
C8 C9 1.385(14)
C8 H8A 0.9500
C9 C10 1.325(16)
C9 H9A 0.9500
C10 C11 1.361(16)
C10 H10A 0.9500
C11 C12 1.382(15)
C11 H11A 0.9500
C12 H12A 0.9500
C13 C14 1.385(13)
C13 C18 1.386(12)
C14 C15 1.387(12)
C14 H14A 0.9500
C15 C16 1.395(13)
C15 H15A 0.9500
C16 C17 1.353(14)
C16 H16A 0.9500
C17 C18 1.376(13)
C17 H17A 0.9500
C18 H18A 0.9500
C19 C24 1.371(12)
C19 C20 1.389(12)
C20 C21 1.383(14)
C20 H20A 0.9500
C21 C22 1.383(16)
C21 H21A 0.9500
C22 C23 1.369(14)
C22 H22A 0.9500
C23 C24 1.372(13)
C23 H23A 0.9500
C24 H24A 0.9500
C25 C26 1.388(14)
C25 C30 1.396(13)
C26 C27 1.360(14)
C26 H26A 0.9500
C27 C28 1.366(17)
C27 H27A 0.9500
C28 C29 1.385(17)
C28 H28A 0.9500
C29 C30 1.381(14)
C29 H29A 0.9500
C30 H30A 0.9500
C31 C32 1.390(12)
C31 C36 1.398(11)
C32 C33 1.376(12)
C32 H32A 0.9500
C33 C34 1.379(12)
C33 H33A 0.9500
C34 C35 1.387(13)
C34 H34A 0.9500
C35 C36 1.380(12)
C35 H35A 0.9500
C36 H36A 0.9500
C37 C38 1.394(13)
C37 C42 1.431(14)
C38 C39 1.384(14)
C38 H38A 0.9500
C39 C40 1.396(15)
C39 H39A 0.9500
C40 C41 1.413(14)
C40 H40A 0.9500
C41 C42 1.332(13)
C41 H41A 0.9500
C42 H42A 0.9500
C43 C44 1.370(11)
C43 C48 1.373(11)
C43 H43 0.9500
C44 C45 1.388(11)
C44 H44 0.9500
C45 C46 1.343(12)
C45 H45 0.9500
C46 C47 1.371(11)
C46 H46 0.9500
C47 C48 1.374(11)
C47 H47 0.9500
C49 C54 1.393(12)
C49 C50 1.407(13)
C50 C51 1.385(13)
C50 H50A 0.9500
C51 C52 1.350(14)
C51 H51A 0.9500
C52 C53 1.365(14)
C52 H52A 0.9500
C53 C54 1.379(12)
C53 H53A 0.9500
C54 H54A 0.9500
C55 C56 1.44(2)
C55 H55A 0.9800
C55 H55B 0.9800
C55 H55C 0.9800
C56 C57 1.29(2)
C56 C61 1.35(2)
C57 C58 1.43(3)
C57 H57A 0.9500
C58 C59 1.39(3)
C58 H58A 0.9500
C59 C60 1.28(2)
C59 H59A 0.9500
C60 C61 1.35(2)
C60 H60A 0.9500
C61 H61A 0.9500
